data_4086600
loop_
_publ_author_name
'Robinson, Thomas P.'
'Johnson, Andrew L.'
'Raithby, Paul R.'
'Kociok-Kohn, Gabriele'

_publ_section_title
;
 N-Heterocyclic Carbene Adducts of Molybdenum Tetracarboxylate Complexes
;
_journal_issue 15
_journal_name_full Organometallics
_journal_page_first 2494
_journal_paper_doi 10.1021/acs.organomet.6b00386
_journal_volume 35
_journal_year 2016
_chemical_formula_moiety 'C8 F12 Mo2 O8, 2(C27 H36 N2), C8 H10'
_chemical_formula_sum 'C70 H82 F12 Mo2 N4 O8'
_chemical_formula_weight 1527.27
_chemical_name_systematic
;
 ?
;
_space_group_crystal_system orthorhombic
_space_group_IT_number 19
_space_group_name_Hall 'P 2ac 2ab'
_space_group_name_H-M_alt 'P 21 21 21'
_symmetry_space_group_name_Hall 'P 2ac 2ab'
_symmetry_space_group_name_H-M 'P 21 21 21'
_atom_sites_solution_hydrogens geom
_audit_creation_method SHELXL-2013
_cell_angle_alpha 90
_cell_angle_beta 90
_cell_angle_gamma 90
_cell_formula_units_Z 8
_cell_length_a 16.61270(10)
_cell_length_b 19.3204(2)
_cell_length_c 45.9155(5)
_cell_measurement_reflns_used 162272
_cell_measurement_temperature 150(2)
_cell_measurement_theta_max 25.028
_cell_measurement_theta_min 2.910
_cell_volume 14737.2(2)
_computing_cell_refinement 'HKL Scalepack (Otwinowski & Minor, 1997)'
_computing_data_collection 'Collect (Nonius BV, 1997-2000)'
_computing_data_reduction
;
 DENZO-SCALEPACK Z. Otwinowski and W. Minor, " 
 Processing of X-ray Diffraction Data Collected in Oscillation Mode ", 
 Methods in Enzymology, Volume 276: Macromolecular Crystallography, 
 part A, p.307-326, 1997,C.W. Carter, Jr. & R. M. Sweet, Eds., Academic Press.
;
_computing_molecular_graphics 'ORTEP3 for Windows - Farrugia, L. J. J. Appl. Crystallogr. 1997, 30, 565'
_computing_publication_material
;
 'SHELXL-2013 (Sheldrick, 2013)
;
_computing_structure_refinement
;
 SHELXL-2013 (Sheldrick, 2013)
 Sheldrick GM (2008) Acta Crystallogr A64:112--122 and 
 C. B. H\"ubschle, G. M. Sheldrick and B. Dittrich
 ShelXle: a Qt graphical user interface for SHELXL
 J. Appl. Cryst., 44, (2011) 1281-1284.
;
_computing_structure_solution
; 
 SIR97- Altomare A., Burla M.C., Camalli M., Cascarano G.L., Giacovazzo C. , 
 Guagliardi A., Moliterni A.G.G., Polidori G.,Spagna R. 
 (1999) J. Appl. Cryst. 32, 115-119
;
_diffrn_ambient_temperature 150(2)
_diffrn_measured_fraction_theta_full 0.964
_diffrn_measured_fraction_theta_max 0.988
_diffrn_measurement_device_type 'Nonius Kappa CCD'
_diffrn_measurement_method '663 1.3 degree images with \f and \w scans'
_diffrn_radiation_monochromator graphite
_diffrn_radiation_source 'fine-focus sealed tube'
_diffrn_radiation_type MoK\a
_diffrn_radiation_wavelength 0.71073
_diffrn_reflns_av_R_equivalents 0.1260
_diffrn_reflns_av_unetI/netI 0.1029
_diffrn_reflns_Laue_measured_fraction_full 0.964
_diffrn_reflns_Laue_measured_fraction_max 0.988
_diffrn_reflns_limit_h_max 19
_diffrn_reflns_limit_h_min -19
_diffrn_reflns_limit_k_max 22
_diffrn_reflns_limit_k_min -22
_diffrn_reflns_limit_l_max 54
_diffrn_reflns_limit_l_min -54
_diffrn_reflns_number 163154
_diffrn_reflns_point_group_measured_fraction_full 0.950
_diffrn_reflns_point_group_measured_fraction_max 0.974
_diffrn_reflns_theta_full 25.242
_diffrn_reflns_theta_max 25.009
_diffrn_reflns_theta_min 3.550
_exptl_absorpt_coefficient_mu 0.424
_exptl_absorpt_correction_T_max 0.906
_exptl_absorpt_correction_T_min 0.806
_exptl_absorpt_correction_type multi-scan
_exptl_absorpt_process_details
;
multi-scan from symmetry-related measurements 
 Sortav (Blessing 1995)
;
_exptl_crystal_colour yellow
_exptl_crystal_density_diffrn 1.377
_exptl_crystal_description block
_exptl_crystal_F_000 6288
_exptl_crystal_size_max 0.300
_exptl_crystal_size_mid 0.250
_exptl_crystal_size_min 0.250
_refine_diff_density_max 0.590
_refine_diff_density_min -0.500
_refine_diff_density_rms 0.071
_refine_ls_abs_structure_details
;
 Flack x determined using 6261 quotients [(I+)-(I-)]/[(I+)+(I-)]
 (Parsons and Flack (2004), Acta Cryst. A60, s61).
;
_refine_ls_abs_structure_Flack 0.126(14)
_refine_ls_extinction_method none
_refine_ls_goodness_of_fit_ref 1.089
_refine_ls_hydrogen_treatment constr
_refine_ls_matrix_type full
_refine_ls_number_parameters 1737
_refine_ls_number_reflns 25323
_refine_ls_number_restraints 0
_refine_ls_restrained_S_all 1.089
_refine_ls_R_factor_all 0.1138
_refine_ls_R_factor_gt 0.0706
_refine_ls_shift/su_max 0.001
_refine_ls_shift/su_mean 0.000
_refine_ls_structure_factor_coef Fsqd
_refine_ls_weighting_details 'w=1/[\s^2^(Fo^2^)+(0.0390P)^2^+12.4353P] where P=(Fo^2^+2Fc^2^)/3'
_refine_ls_weighting_scheme calc
_refine_ls_wR_factor_gt 0.1079
_refine_ls_wR_factor_ref 0.1177
_reflns_Friedel_coverage 0.822
_reflns_Friedel_fraction_full 0.933
_reflns_Friedel_fraction_max 0.958
_reflns_number_gt 18391
_reflns_number_total 25323
_reflns_threshold_expression 'I > 2\s(I)'
_cod_data_source_file om6b00386_si_002.cif
_cod_data_source_block '[Mo2(OTFA)4](L2)2_(1b)'
_cod_depositor_comments 'Adding full bibliography for 4086597--4086604.cif.'
_cod_database_code 4086600
_shelx_space_group_comment
;
The symmetry employed for this shelxl refinement is uniquely defined
by the following loop, which should always be used as a source of
symmetry information in preference to the above space-group names.
They are only intended as comments.
;
_shelx_estimated_absorpt_t_min 0.883
_shelx_estimated_absorpt_t_max 0.901
_shelxl_version_number 2013-4

loop_
_space_group_symop_operation_xyz
'x, y, z'
'-x+1/2, -y, z+1/2'
'x+1/2, -y+1/2, -z'
'-x, y+1/2, -z+1/2'

loop_
_atom_site_label
_atom_site_type_symbol
_atom_site_fract_x
_atom_site_fract_y
_atom_site_fract_z
_atom_site_U_iso_or_equiv
_atom_site_adp_type
_atom_site_occupancy
_atom_site_site_symmetry_order
_atom_site_calc_flag
_atom_site_refinement_flags_posn
_atom_site_refinement_flags_adp
Mo1 Mo 0.17309(5) 0.45649(4) 0.46389(2) 0.0318(2) Uani 1 1 d . .
Mo2 Mo 0.09295(5) 0.54446(4) 0.46512(2) 0.0313(2) Uani 1 1 d . .
N1 N 0.2815(4) 0.2959(4) 0.44137(15) 0.0279(18) Uani 1 1 d . .
N2 N 0.3545(4) 0.3429(4) 0.47396(16) 0.0303(19) Uani 1 1 d . .
N3 N -0.0885(5) 0.6492(4) 0.47674(16) 0.0356(19) Uani 1 1 d . .
N4 N -0.0218(5) 0.6954(4) 0.44244(16) 0.0325(19) Uani 1 1 d . .
O1 O 0.0994(4) 0.4070(3) 0.43238(13) 0.0409(17) Uani 1 1 d . .
O2 O 0.0154(4) 0.4977(3) 0.43406(13) 0.0387(17) Uani 1 1 d . .
O3 O 0.2451(4) 0.5047(4) 0.43152(14) 0.0410(17) Uani 1 1 d . .
O4 O 0.1610(4) 0.5954(3) 0.43249(13) 0.0375(17) Uani 1 1 d . .
O5 O 0.2469(4) 0.5039(3) 0.49624(14) 0.0416(18) Uani 1 1 d . .
O6 O 0.1646(4) 0.5952(3) 0.49685(13) 0.0378(16) Uani 1 1 d . .
O7 O 0.1084(4) 0.4052(3) 0.49755(13) 0.0398(17) Uani 1 1 d . .
O8 O 0.0258(4) 0.4967(3) 0.49947(13) 0.0390(17) Uani 1 1 d . .
F1 F -0.0416(4) 0.3427(3) 0.41194(13) 0.072(2) Uani 1 1 d . .
F2 F 0.0210(5) 0.3935(4) 0.37734(14) 0.071(2) Uani 1 1 d . .
F3 F -0.0819(4) 0.4403(3) 0.39640(14) 0.068(2) Uani 1 1 d . .
F4 F 0.3394(4) 0.5655(4) 0.39481(17) 0.095(3) Uani 1 1 d . .
F5 F 0.2338(5) 0.6050(5) 0.37546(16) 0.094(3) Uani 1 1 d . .
F6 F 0.2918(5) 0.6637(4) 0.40815(17) 0.102(3) Uani 1 1 d . .
F7 F 0.3492(5) 0.6161(5) 0.5144(2) 0.136(4) Uani 1 1 d . .
F8 F 0.2493(4) 0.6559(3) 0.53700(16) 0.083(2) Uani 1 1 d . .
F9 F 0.2976(8) 0.5594(4) 0.5483(2) 0.164(6) Uani 1 1 d . .
F10 F 0.0043(7) 0.4456(4) 0.55597(16) 0.123(4) Uani 1 1 d . .
F11 F -0.0740(5) 0.3947(5) 0.5250(2) 0.108(3) Uani 1 1 d . .
F12 F 0.0313(4) 0.3444(4) 0.54017(15) 0.078(2) Uani 1 1 d . .
C1 C 0.0371(6) 0.4398(5) 0.4248(2) 0.038(3) Uani 1 1 d . .
C2 C -0.0171(8) 0.4036(6) 0.4025(3) 0.057(3) Uani 1 1 d . .
C3 C 0.2231(7) 0.5640(5) 0.4235(2) 0.037(3) Uani 1 1 d . .
C4 C 0.2715(7) 0.6005(7) 0.3999(3) 0.063(4) Uani 1 1 d . .
C5 C 0.2258(7) 0.5619(6) 0.5044(2) 0.042(3) Uani 1 1 d . .
C6 C 0.2814(9) 0.5979(7) 0.5271(3) 0.063(3) Uani 1 1 d . .
C7 C 0.0503(7) 0.4381(6) 0.5076(2) 0.039(3) Uani 1 1 d . .
C8 C -0.0002(9) 0.4060(7) 0.5324(3) 0.065(4) Uani 1 1 d . .
C9 C 0.2826(5) 0.3523(4) 0.45938(19) 0.029(2) Uani 1 1 d . .
C10 C 0.3474(5) 0.2540(5) 0.4454(2) 0.034(2) Uani 1 1 d . .
H10 H 0.3589 0.2123 0.4352 0.041 Uiso 1 1 calc R U
C11 C 0.3915(5) 0.2824(5) 0.4659(2) 0.038(3) Uani 1 1 d . .
H11 H 0.4402 0.2643 0.4737 0.045 Uiso 1 1 calc R U
C12 C 0.2166(6) 0.2772(5) 0.4216(2) 0.038(2) Uani 1 1 d . .
C13 C 0.1510(6) 0.2412(5) 0.4329(3) 0.045(3) Uani 1 1 d . .
C14 C 0.1462(7) 0.2227(6) 0.4647(3) 0.063(3) Uani 1 1 d . .
H14 H 0.1842 0.2537 0.4755 0.075 Uiso 1 1 calc R U
C15 C 0.0620(7) 0.2326(7) 0.4780(3) 0.085(5) Uani 1 1 d . .
H15A H 0.0653 0.2284 0.4992 0.127 Uiso 1 1 calc R U
H15B H 0.0256 0.1970 0.4703 0.127 Uiso 1 1 calc R U
H15C H 0.0415 0.2785 0.4728 0.127 Uiso 1 1 calc R U
C16 C 0.1733(8) 0.1469(6) 0.4699(3) 0.081(4) Uani 1 1 d . .
H16A H 0.1739 0.1373 0.4908 0.121 Uiso 1 1 calc R U
H16B H 0.2275 0.1403 0.4619 0.121 Uiso 1 1 calc R U
H16C H 0.1358 0.1153 0.4602 0.121 Uiso 1 1 calc R U
C17 C 0.0911(7) 0.2214(6) 0.4135(3) 0.065(3) Uani 1 1 d . .
H17 H 0.0456 0.1966 0.4204 0.078 Uiso 1 1 calc R U
C18 C 0.0969(9) 0.2372(7) 0.3849(4) 0.080(4) Uani 1 1 d . .
H18 H 0.0542 0.2253 0.3721 0.096 Uiso 1 1 calc R U
C19 C 0.1648(9) 0.2707(7) 0.3739(3) 0.076(4) Uani 1 1 d . .
H19 H 0.1686 0.2786 0.3535 0.091 Uiso 1 1 calc R U
C20 C 0.2271(7) 0.2929(6) 0.3918(2) 0.054(3) Uani 1 1 d . .
C21 C 0.3022(8) 0.3308(8) 0.3795(2) 0.079(5) Uani 1 1 d . .
H21 H 0.3441 0.3331 0.3951 0.095 Uiso 1 1 calc R U
C22 C 0.2752(11) 0.4051(7) 0.3721(3) 0.123(7) Uani 1 1 d . .
H22A H 0.3217 0.4321 0.3655 0.185 Uiso 1 1 calc R U
H22B H 0.2522 0.4268 0.3895 0.185 Uiso 1 1 calc R U
H22C H 0.2345 0.4037 0.3567 0.185 Uiso 1 1 calc R U
C23 C 0.3359(9) 0.2941(7) 0.3545(3) 0.103(5) Uani 1 1 d . .
H23A H 0.3868 0.3159 0.3487 0.154 Uiso 1 1 calc R U
H23B H 0.2979 0.2962 0.3382 0.154 Uiso 1 1 calc R U
H23C H 0.3456 0.2457 0.3597 0.154 Uiso 1 1 calc R U
C24 C 0.3858(6) 0.3860(5) 0.4968(2) 0.036(2) Uani 1 1 d . .
C25 C 0.4416(6) 0.4368(5) 0.4900(2) 0.041(3) Uani 1 1 d . .
C26 C 0.4629(7) 0.4521(6) 0.4588(2) 0.061(3) Uani 1 1 d . .
H26 H 0.4195 0.4326 0.4462 0.073 Uiso 1 1 calc R U
C27 C 0.5414(8) 0.4193(7) 0.4499(3) 0.078(4) Uani 1 1 d . .
H27A H 0.5534 0.4315 0.4296 0.117 Uiso 1 1 calc R U
H27B H 0.5372 0.3689 0.4517 0.117 Uiso 1 1 calc R U
H27C H 0.5847 0.4361 0.4625 0.117 Uiso 1 1 calc R U
C28 C 0.4665(7) 0.5329(6) 0.4533(3) 0.075(4) Uani 1 1 d . .
H28A H 0.4717 0.5418 0.4324 0.113 Uiso 1 1 calc R U
H28B H 0.5130 0.5524 0.4636 0.113 Uiso 1 1 calc R U
H28C H 0.4170 0.5544 0.4606 0.113 Uiso 1 1 calc R U
C29 C 0.4790(7) 0.4712(6) 0.5129(2) 0.054(3) Uani 1 1 d . .
H29 H 0.5181 0.5058 0.5089 0.065 Uiso 1 1 calc R U
C30 C 0.4595(7) 0.4550(7) 0.5416(3) 0.061(3) Uani 1 1 d . .
H30 H 0.4868 0.4778 0.5570 0.073 Uiso 1 1 calc R U
C31 C 0.4025(7) 0.4075(6) 0.5477(2) 0.054(3) Uani 1 1 d . .
H31 H 0.3892 0.3987 0.5675 0.065 Uiso 1 1 calc R U
C32 C 0.3623(6) 0.3707(5) 0.5258(2) 0.044(3) Uani 1 1 d . .
C33 C 0.2987(8) 0.3187(6) 0.5329(2) 0.069(4) Uani 1 1 d . .
H33 H 0.2708 0.3062 0.5144 0.083 Uiso 1 1 calc R U
C34 C 0.2342(7) 0.3463(7) 0.5543(2) 0.071(4) Uani 1 1 d . .
H34A H 0.1895 0.3133 0.5554 0.106 Uiso 1 1 calc R U
H34B H 0.2141 0.3910 0.5473 0.106 Uiso 1 1 calc R U
H34C H 0.2581 0.3521 0.5736 0.106 Uiso 1 1 calc R U
C35 C 0.3364(9) 0.2515(7) 0.5456(3) 0.106(6) Uani 1 1 d . .
H35A H 0.2938 0.2222 0.5537 0.158 Uiso 1 1 calc R U
H35B H 0.3747 0.2636 0.5610 0.158 Uiso 1 1 calc R U
H35C H 0.3645 0.2264 0.5301 0.158 Uiso 1 1 calc R U
C36 C -0.0174(5) 0.6435(5) 0.4625(2) 0.030(2) Uani 1 1 d . .
C37 C -0.1340(6) 0.7023(6) 0.4664(2) 0.056(3) Uani 1 1 d . .
H37 H -0.1852 0.7161 0.4735 0.067 Uiso 1 1 calc R U
C38 C -0.0931(7) 0.7314(6) 0.4445(2) 0.059(3) Uani 1 1 d . .
H38 H -0.1100 0.7691 0.4327 0.071 Uiso 1 1 calc R U
C39 C -0.1165(6) 0.6088(5) 0.5011(2) 0.041(3) Uani 1 1 d . .
C40 C -0.0879(7) 0.6260(6) 0.5287(2) 0.051(3) Uani 1 1 d . .
C41 C -0.0222(9) 0.6793(7) 0.5344(3) 0.075(4) Uani 1 1 d . .
H41 H 0.0080 0.6856 0.5157 0.090 Uiso 1 1 calc R U
C42 C -0.0634(10) 0.7489(8) 0.5414(4) 0.136(7) Uani 1 1 d . .
H42A H -0.0222 0.7842 0.5451 0.204 Uiso 1 1 calc R U
H42B H -0.0973 0.7436 0.5587 0.204 Uiso 1 1 calc R U
H42C H -0.0967 0.7632 0.5248 0.204 Uiso 1 1 calc R U
C43 C 0.0380(8) 0.6585(9) 0.5573(3) 0.098(5) Uani 1 1 d . .
H43A H 0.0841 0.6901 0.5567 0.146 Uiso 1 1 calc R U
H43B H 0.0563 0.6111 0.5535 0.146 Uiso 1 1 calc R U
H43C H 0.0127 0.6608 0.5765 0.146 Uiso 1 1 calc R U
C44 C -0.1246(8) 0.5920(7) 0.5520(3) 0.071(4) Uani 1 1 d . .
H44 H -0.1097 0.6044 0.5713 0.085 Uiso 1 1 calc R U
C45 C -0.1820(8) 0.5409(8) 0.5480(3) 0.081(4) Uani 1 1 d . .
H45 H -0.2042 0.5174 0.5643 0.097 Uiso 1 1 calc R U
C46 C -0.2068(8) 0.5242(6) 0.5200(3) 0.069(4) Uani 1 1 d . .
H46 H -0.2464 0.4894 0.5171 0.082 Uiso 1 1 calc R U
C47 C -0.1734(7) 0.5585(5) 0.4957(2) 0.048(3) Uani 1 1 d . .
C48 C -0.1991(8) 0.5376(6) 0.4657(3) 0.072(4) Uani 1 1 d . .
H48 H -0.1637 0.5619 0.4513 0.086 Uiso 1 1 calc R U
C49 C -0.2880(10) 0.5615(8) 0.4602(3) 0.112(6) Uani 1 1 d . .
H49A H -0.3058 0.5451 0.4411 0.168 Uiso 1 1 calc R U
H49B H -0.2908 0.6121 0.4608 0.168 Uiso 1 1 calc R U
H49C H -0.3230 0.5420 0.4753 0.168 Uiso 1 1 calc R U
C50 C -0.1911(8) 0.4582(6) 0.4605(3) 0.087(4) Uani 1 1 d . .
H50A H -0.2057 0.4474 0.4403 0.130 Uiso 1 1 calc R U
H50B H -0.2272 0.4334 0.4738 0.130 Uiso 1 1 calc R U
H50C H -0.1354 0.4438 0.4641 0.130 Uiso 1 1 calc R U
C51 C 0.0395(5) 0.7168(5) 0.4217(2) 0.031(2) Uani 1 1 d . .
C52 C 0.0345(6) 0.6929(5) 0.3933(2) 0.038(3) Uani 1 1 d . .
C53 C -0.0261(7) 0.6396(5) 0.3833(2) 0.051(3) Uani 1 1 d . .
H53 H -0.0552 0.6218 0.4008 0.061 Uiso 1 1 calc R U
C54 C -0.0886(9) 0.6728(7) 0.3628(3) 0.095(5) Uani 1 1 d . .
H54A H -0.1238 0.6367 0.3548 0.143 Uiso 1 1 calc R U
H54B H -0.0608 0.6964 0.3468 0.143 Uiso 1 1 calc R U
H54C H -0.1211 0.7064 0.3736 0.143 Uiso 1 1 calc R U
C55 C 0.0136(8) 0.5786(6) 0.3682(2) 0.069(4) Uani 1 1 d . .
H55A H -0.0263 0.5421 0.3649 0.103 Uiso 1 1 calc R U
H55B H 0.0573 0.5607 0.3804 0.103 Uiso 1 1 calc R U
H55C H 0.0356 0.5937 0.3494 0.103 Uiso 1 1 calc R U
C56 C 0.0902(7) 0.7182(6) 0.3736(3) 0.060(3) Uani 1 1 d . .
H56 H 0.0880 0.7032 0.3539 0.072 Uiso 1 1 calc R U
C57 C 0.1487(7) 0.7645(6) 0.3819(3) 0.061(3) Uani 1 1 d . .
H57 H 0.1865 0.7809 0.3680 0.074 Uiso 1 1 calc R U
C58 C 0.1529(6) 0.7873(6) 0.4106(3) 0.057(3) Uani 1 1 d . .
H58 H 0.1935 0.8194 0.4161 0.069 Uiso 1 1 calc R U
C59 C 0.0988(6) 0.7641(5) 0.4311(2) 0.041(3) Uani 1 1 d . .
C60 C 0.1041(7) 0.7875(6) 0.4627(2) 0.054(3) Uani 1 1 d . .
H60 H 0.0649 0.7599 0.4744 0.065 Uiso 1 1 calc R U
C61 C 0.0826(8) 0.8639(6) 0.4655(3) 0.078(4) Uani 1 1 d . .
H61A H 0.0902 0.8787 0.4857 0.117 Uiso 1 1 calc R U
H61B H 0.0263 0.8708 0.4599 0.117 Uiso 1 1 calc R U
H61C H 0.1176 0.8913 0.4527 0.117 Uiso 1 1 calc R U
C62 C 0.1887(7) 0.7768(6) 0.4755(3) 0.074(4) Uani 1 1 d . .
H62A H 0.1882 0.7882 0.4963 0.112 Uiso 1 1 calc R U
H62B H 0.2271 0.8069 0.4654 0.112 Uiso 1 1 calc R U
H62C H 0.2049 0.7283 0.4730 0.112 Uiso 1 1 calc R U
Mo3 Mo 0.20779(5) 0.39299(4) 0.71515(2) 0.0296(2) Uani 1 1 d . .
Mo4 Mo 0.28680(5) 0.48169(4) 0.71674(2) 0.0300(2) Uani 1 1 d . .
N5 N 0.0994(5) 0.2340(4) 0.69464(15) 0.0324(19) Uani 1 1 d . .
N6 N 0.0292(5) 0.2814(4) 0.72729(15) 0.0321(19) Uani 1 1 d . .
N7 N 0.3990(5) 0.6321(4) 0.68885(16) 0.034(2) Uani 1 1 d . .
N8 N 0.4690(5) 0.5888(4) 0.72292(14) 0.0316(19) Uani 1 1 d . .
F13 F 0.0341(4) 0.5042(5) 0.64921(18) 0.111(3) Uani 1 1 d . .
F14 F 0.1401(5) 0.5390(4) 0.62770(15) 0.087(2) Uani 1 1 d . .
F15 F 0.0871(5) 0.6012(5) 0.66053(17) 0.106(3) Uani 1 1 d . .
F16 F 0.3557(4) 0.3322(3) 0.62743(12) 0.0600(18) Uani 1 1 d . .
F17 F 0.4229(4) 0.2832(3) 0.66231(14) 0.0681(19) Uani 1 1 d . .
F18 F 0.4603(4) 0.3831(3) 0.64611(13) 0.0619(18) Uani 1 1 d . .
F19 F 0.4558(5) 0.3264(6) 0.7727(3) 0.166(6) Uani 1 1 d . .
F20 F 0.3894(10) 0.3789(5) 0.8035(2) 0.185(7) Uani 1 1 d . .
F21 F 0.3552(4) 0.2806(3) 0.79028(15) 0.073(2) Uani 1 1 d . .
F22 F 0.1356(4) 0.5885(3) 0.79134(13) 0.0653(19) Uani 1 1 d . .
F23 F 0.1113(6) 0.4862(4) 0.80649(15) 0.107(3) Uani 1 1 d . .
F24 F 0.0346(4) 0.5340(4) 0.77621(18) 0.100(3) Uani 1 1 d . .
O9 O 0.1338(4) 0.4417(4) 0.68359(13) 0.0408(18) Uani 1 1 d . .
O10 O 0.2154(5) 0.5337(4) 0.68481(13) 0.0450(17) Uani 1 1 d . .
O11 O 0.2794(4) 0.3451(3) 0.68214(12) 0.0341(16) Uani 1 1 d . .
O12 O 0.3624(4) 0.4373(3) 0.68428(13) 0.0358(16) Uani 1 1 d . .
O13 O 0.3583(4) 0.4331(3) 0.74936(13) 0.0392(17) Uani 1 1 d . .
O14 O 0.2759(4) 0.3410(3) 0.74724(12) 0.0373(16) Uani 1 1 d . .
O15 O 0.2183(4) 0.5296(3) 0.74964(12) 0.0385(16) Uani 1 1 d . .
O16 O 0.1354(4) 0.4376(3) 0.74907(13) 0.0345(16) Uani 1 1 d . .
C63 C 0.1563(7) 0.5012(6) 0.6763(2) 0.044(3) Uani 1 1 d . .
C64 C 0.1018(7) 0.5362(8) 0.6528(3) 0.062(3) Uani 1 1 d . .
C65 C 0.3412(7) 0.3793(6) 0.6750(2) 0.039(3) Uani 1 1 d . .
C66 C 0.3960(7) 0.3439(6) 0.6528(2) 0.041(3) Uani 1 1 d . .
C67 C 0.3360(6) 0.3738(5) 0.7573(2) 0.035(3) Uani 1 1 d . .
C68 C 0.3820(8) 0.3393(7) 0.7813(4) 0.076(4) Uani 1 1 d . .
C69 C 0.1576(6) 0.4956(5) 0.7587(2) 0.033(2) Uani 1 1 d . .
C70 C 0.1115(7) 0.5261(6) 0.7838(3) 0.060(3) Uani 1 1 d . .
C71 C 0.0979(6) 0.2912(5) 0.7125(2) 0.036(2) Uani 1 1 d . .
C72 C 0.0334(6) 0.1924(5) 0.6982(2) 0.040(3) Uani 1 1 d . .
H72 H 0.0226 0.1503 0.6883 0.048 Uiso 1 1 calc R U
C73 C -0.0133(6) 0.2232(5) 0.7186(2) 0.045(3) Uani 1 1 d . .
H73 H -0.0643 0.2081 0.7255 0.054 Uiso 1 1 calc R U
C74 C 0.1622(6) 0.2160(5) 0.6748(2) 0.038(3) Uani 1 1 d . .
C75 C 0.1538(6) 0.2333(6) 0.6454(3) 0.051(3) Uani 1 1 d . .
C76 C 0.0832(8) 0.2728(7) 0.6340(2) 0.068(4) Uani 1 1 d . .
H76 H 0.0448 0.2798 0.6506 0.082 Uiso 1 1 calc R U
C77 C 0.1054(9) 0.3439(7) 0.6222(3) 0.090(5) Uani 1 1 d . .
H77A H 0.0563 0.3704 0.6184 0.134 Uiso 1 1 calc R U
H77B H 0.1360 0.3385 0.6041 0.134 Uiso 1 1 calc R U
H77C H 0.1384 0.3684 0.6366 0.134 Uiso 1 1 calc R U
C78 C 0.0365(9) 0.2340(8) 0.6090(3) 0.110(6) Uani 1 1 d . .
H78A H -0.0122 0.2600 0.6040 0.165 Uiso 1 1 calc R U
H78B H 0.0215 0.1876 0.6157 0.165 Uiso 1 1 calc R U
H78C H 0.0712 0.2303 0.5918 0.165 Uiso 1 1 calc R U
C79 C 0.2145(8) 0.2119(6) 0.6262(2) 0.058(3) Uani 1 1 d . .
H79 H 0.2102 0.2227 0.6061 0.069 Uiso 1 1 calc R U
C80 C 0.2780(9) 0.1770(7) 0.6357(3) 0.079(5) Uani 1 1 d . .
H80 H 0.3181 0.1631 0.6222 0.095 Uiso 1 1 calc R U
C81 C 0.2871(7) 0.1604(6) 0.6644(3) 0.072(4) Uani 1 1 d . .
H81 H 0.3337 0.1357 0.6704 0.086 Uiso 1 1 calc R U
C82 C 0.2281(6) 0.1793(5) 0.6854(3) 0.050(3) Uani 1 1 d . .
C83 C 0.2339(7) 0.1582(6) 0.7169(3) 0.061(3) Uani 1 1 d . .
H83 H 0.1973 0.1896 0.7281 0.073 Uiso 1 1 calc R U
C84 C 0.3185(7) 0.1670(6) 0.7300(3) 0.085(5) Uani 1 1 d . .
H84A H 0.3155 0.1629 0.7513 0.127 Uiso 1 1 calc R U
H84B H 0.3397 0.2127 0.7248 0.127 Uiso 1 1 calc R U
H84C H 0.3542 0.1311 0.7223 0.127 Uiso 1 1 calc R U
C85 C 0.2037(9) 0.0858(8) 0.7217(3) 0.101(5) Uani 1 1 d . .
H85A H 0.2058 0.0748 0.7425 0.151 Uiso 1 1 calc R U
H85B H 0.2377 0.0532 0.7109 0.151 Uiso 1 1 calc R U
H85C H 0.1481 0.0822 0.7148 0.151 Uiso 1 1 calc R U
C86 C -0.0037(6) 0.3248(5) 0.7509(2) 0.031(2) Uani 1 1 d . .
C87 C 0.0196(6) 0.3112(5) 0.7790(2) 0.041(3) Uani 1 1 d . .
C88 C 0.0855(7) 0.2580(6) 0.7862(2) 0.057(3) Uani 1 1 d . .
H88 H 0.1171 0.2499 0.7680 0.068 Uiso 1 1 calc R U
C89 C 0.1443(8) 0.2844(8) 0.8093(3) 0.090(5) Uani 1 1 d . .
H89A H 0.1857 0.2493 0.8128 0.135 Uiso 1 1 calc R U
H89B H 0.1151 0.2937 0.8274 0.135 Uiso 1 1 calc R U
H89C H 0.1697 0.3271 0.8024 0.135 Uiso 1 1 calc R U
C90 C 0.0505(11) 0.1887(8) 0.7955(4) 0.125(7) Uani 1 1 d . .
H90A H 0.0936 0.1542 0.7966 0.187 Uiso 1 1 calc R U
H90B H 0.0103 0.1737 0.7812 0.187 Uiso 1 1 calc R U
H90C H 0.0250 0.1935 0.8146 0.187 Uiso 1 1 calc R U
C91 C -0.0194(8) 0.3482(7) 0.8017(2) 0.057(3) Uani 1 1 d . .
H91 H -0.0042 0.3416 0.8214 0.068 Uiso 1 1 calc R U
C92 C -0.0797(7) 0.3939(6) 0.7944(3) 0.052(3) Uani 1 1 d . .
H92 H -0.1080 0.4169 0.8096 0.062 Uiso 1 1 calc R U
C93 C -0.0999(7) 0.4071(6) 0.7666(2) 0.051(3) Uani 1 1 d . .
H93 H -0.1403 0.4406 0.7625 0.061 Uiso 1 1 calc R U
C94 C -0.0628(6) 0.3726(5) 0.7437(2) 0.045(3) Uani 1 1 d . .
C95 C -0.0861(7) 0.3910(6) 0.7121(2) 0.052(3) Uani 1 1 d . .
H95 H -0.0446 0.3702 0.6989 0.062 Uiso 1 1 calc R U
C96 C -0.0866(7) 0.4668(7) 0.7070(2) 0.076(4) Uani 1 1 d . .
H96A H -0.0982 0.4760 0.6864 0.113 Uiso 1 1 calc R U
H96B H -0.0339 0.4861 0.7120 0.113 Uiso 1 1 calc R U
H96C H -0.1281 0.4883 0.7191 0.113 Uiso 1 1 calc R U
C97 C -0.1675(8) 0.3563(7) 0.7050(3) 0.082(4) Uani 1 1 d . .
H97A H -0.1821 0.3660 0.6847 0.122 Uiso 1 1 calc R U
H97B H -0.2091 0.3748 0.7180 0.122 Uiso 1 1 calc R U
H97C H -0.1630 0.3062 0.7078 0.122 Uiso 1 1 calc R U
C98 C 0.3945(6) 0.5820(4) 0.70952(16) 0.026(2) Uani 1 1 d . .
C99 C 0.4716(6) 0.6683(6) 0.6891(2) 0.045(3) Uani 1 1 d . .
H99 H 0.4869 0.7053 0.6766 0.054 Uiso 1 1 calc R U
C100 C 0.5149(6) 0.6402(5) 0.7104(2) 0.043(3) Uani 1 1 d . .
H100 H 0.5678 0.6533 0.7160 0.052 Uiso 1 1 calc R U
C101 C 0.3337(6) 0.6532(5) 0.6694(2) 0.035(2) Uani 1 1 d . .
C102 C 0.3352(6) 0.6299(5) 0.6410(2) 0.039(3) Uani 1 1 d . .
C103 C 0.3939(7) 0.5775(5) 0.6306(2) 0.051(3) Uani 1 1 d . .
H103 H 0.4269 0.5624 0.6477 0.062 Uiso 1 1 calc R U
C104 C 0.3540(9) 0.5127(6) 0.6175(3) 0.090(5) Uani 1 1 d . .
H10A H 0.3954 0.4783 0.6129 0.135 Uiso 1 1 calc R U
H10B H 0.3251 0.5254 0.5997 0.135 Uiso 1 1 calc R U
H10C H 0.3160 0.4930 0.6316 0.135 Uiso 1 1 calc R U
C105 C 0.4522(7) 0.6093(6) 0.6076(2) 0.065(3) Uani 1 1 d . .
H10D H 0.4922 0.5746 0.6018 0.098 Uiso 1 1 calc R U
H10E H 0.4797 0.6495 0.6160 0.098 Uiso 1 1 calc R U
H10F H 0.4214 0.6239 0.5904 0.098 Uiso 1 1 calc R U
C106 C 0.2777(7) 0.6560(6) 0.6218(2) 0.052(3) Uani 1 1 d . .
H106 H 0.2763 0.6404 0.6021 0.062 Uiso 1 1 calc R U
C107 C 0.2237(8) 0.7039(7) 0.6312(3) 0.071(4) Uani 1 1 d . .
H107 H 0.1859 0.7229 0.6178 0.086 Uiso 1 1 calc R U
C108 C 0.2230(7) 0.7254(6) 0.6598(2) 0.059(3) Uani 1 1 d . .
H108 H 0.1837 0.7581 0.6659 0.071 Uiso 1 1 calc R U
C109 C 0.2779(6) 0.7007(5) 0.6800(2) 0.044(3) Uani 1 1 d . .
C110 C 0.2783(6) 0.7273(5) 0.7114(2) 0.041(3) Uani 1 1 d . .
H110 H 0.3200 0.7002 0.7222 0.049 Uiso 1 1 calc R U
C111 C 0.3013(7) 0.8022(7) 0.7136(3) 0.084(5) Uani 1 1 d . .
H11A H 0.3075 0.8149 0.7341 0.126 Uiso 1 1 calc R U
H11B H 0.2591 0.8307 0.7047 0.126 Uiso 1 1 calc R U
H11C H 0.3522 0.8098 0.7033 0.126 Uiso 1 1 calc R U
C112 C 0.1968(7) 0.7115(6) 0.7256(2) 0.062(3) Uani 1 1 d . .
H11D H 0.1985 0.7247 0.7462 0.093 Uiso 1 1 calc R U
H11E H 0.1853 0.6619 0.7239 0.093 Uiso 1 1 calc R U
H11F H 0.1545 0.7379 0.7157 0.093 Uiso 1 1 calc R U
C113 C 0.4978(5) 0.5503(5) 0.7476(2) 0.032(2) Uani 1 1 d . .
C114 C 0.4742(7) 0.5706(5) 0.7754(2) 0.046(3) Uani 1 1 d . .
C115 C 0.4116(8) 0.6263(7) 0.7796(3) 0.073(4) Uani 1 1 d . .
H115 H 0.3860 0.6357 0.7603 0.088 Uiso 1 1 calc R U
C116 C 0.3468(9) 0.6058(11) 0.8004(4) 0.141(8) Uani 1 1 d . .
H11G H 0.2990 0.6344 0.7970 0.212 Uiso 1 1 calc R U
H11H H 0.3657 0.6126 0.8204 0.212 Uiso 1 1 calc R U
H11I H 0.3332 0.5570 0.7974 0.212 Uiso 1 1 calc R U
C117 C 0.4493(11) 0.6929(8) 0.7904(5) 0.151(8) Uani 1 1 d . .
H11J H 0.4118 0.7313 0.7872 0.226 Uiso 1 1 calc R U
H11K H 0.4993 0.7016 0.7796 0.226 Uiso 1 1 calc R U
H11L H 0.4612 0.6888 0.8112 0.226 Uiso 1 1 calc R U
C118 C 0.5100(7) 0.5351(7) 0.7988(2) 0.060(3) Uani 1 1 d . .
H118 H 0.4943 0.5464 0.8181 0.072 Uiso 1 1 calc R U
C119 C 0.5659(7) 0.4854(6) 0.7946(2) 0.056(3) Uani 1 1 d . .
H119 H 0.5896 0.4631 0.8109 0.067 Uiso 1 1 calc R U
C120 C 0.5885(7) 0.4671(6) 0.7674(2) 0.054(3) Uani 1 1 d . .
H120 H 0.6287 0.4326 0.7650 0.065 Uiso 1 1 calc R U
C121 C 0.5547(6) 0.4973(5) 0.7428(2) 0.041(3) Uani 1 1 d . .
C122 C 0.5816(6) 0.4749(6) 0.7124(2) 0.054(3) Uani 1 1 d . .
H122 H 0.5457 0.4980 0.6979 0.065 Uiso 1 1 calc R U
C123 C 0.6674(7) 0.4985(7) 0.7066(3) 0.087(5) Uani 1 1 d . .
H12A H 0.6844 0.4825 0.6873 0.131 Uiso 1 1 calc R U
H12B H 0.7033 0.4792 0.7215 0.131 Uiso 1 1 calc R U
H12C H 0.6698 0.5492 0.7073 0.131 Uiso 1 1 calc R U
C124 C 0.5725(8) 0.3970(6) 0.7088(3) 0.086(4) Uani 1 1 d . .
H12D H 0.5855 0.3840 0.6887 0.129 Uiso 1 1 calc R U
H12E H 0.5169 0.3835 0.7132 0.129 Uiso 1 1 calc R U
H12F H 0.6091 0.3732 0.7222 0.129 Uiso 1 1 calc R U
C131 C 0.6469(9) 0.5857(7) 0.3783(2) 0.183(12) Uani 1 1 d G .
H131 H 0.6820 0.6214 0.3847 0.220 Uiso 1 1 calc R U
C132 C 0.5643(9) 0.5970(6) 0.37746(19) 0.110(6) Uani 1 1 d G .
C133 C 0.5130(6) 0.5447(8) 0.3681(2) 0.126(7) Uani 1 1 d G .
H133 H 0.4565 0.5524 0.3675 0.151 Uiso 1 1 calc R U
C134 C 0.5443(8) 0.4811(6) 0.3596(2) 0.110(6) Uani 1 1 d G .
H134 H 0.5092 0.4454 0.3532 0.132 Uiso 1 1 calc R U
C135 C 0.6269(9) 0.4698(6) 0.3605(2) 0.116(6) Uani 1 1 d G .
H135 H 0.6482 0.4263 0.3547 0.139 Uiso 1 1 calc R U
C136 C 0.6782(6) 0.5221(9) 0.3698(2) 0.124(7) Uani 1 1 d G .
C137 C 0.7577(11) 0.5211(10) 0.3717(5) 0.181(10) Uani 1 1 d . .
H13A H 0.7809 0.5224 0.3521 0.271 Uiso 1 1 calc R U
H13B H 0.7749 0.4787 0.3816 0.271 Uiso 1 1 calc R U
H13C H 0.7760 0.5615 0.3828 0.271 Uiso 1 1 calc R U
C138 C 0.5314(12) 0.6642(10) 0.3868(3) 0.153(8) Uani 1 1 d . .
H13D H 0.5338 0.6970 0.3705 0.230 Uiso 1 1 calc R U
H13E H 0.5632 0.6820 0.4031 0.230 Uiso 1 1 calc R U
H13F H 0.4754 0.6582 0.3929 0.230 Uiso 1 1 calc R U
C141 C 0.7264(15) 0.5376(10) 0.6273(3) 0.198(14) Uani 1 1 d G .
H141 H 0.6922 0.5757 0.6315 0.237 Uiso 1 1 calc R U
C142 C 0.6936(8) 0.4741(14) 0.6195(3) 0.149(10) Uani 1 1 d G .
C143 C 0.7437(13) 0.4183(9) 0.6135(2) 0.164(12) Uani 1 1 d G .
H143 H 0.7212 0.3749 0.6082 0.197 Uiso 1 1 calc R U
C144 C 0.8268(12) 0.4260(9) 0.6152(2) 0.176(11) Uani 1 1 d G .
H144 H 0.8610 0.3879 0.6111 0.211 Uiso 1 1 calc R U
C145 C 0.8596(9) 0.4896(12) 0.6230(3) 0.165(12) Uani 1 1 d G .
H145 H 0.9164 0.4949 0.6242 0.198 Uiso 1 1 calc R U
C146 C 0.8095(17) 0.5453(8) 0.6291(2) 0.180(13) Uani 1 1 d G .
C147 C 0.6109(12) 0.4593(14) 0.6194(6) 0.222(12) Uani 1 1 d . .
H14A H 0.5828 0.4920 0.6322 0.332 Uiso 1 1 calc R U
H14B H 0.6021 0.4120 0.6264 0.332 Uiso 1 1 calc R U
H14C H 0.5901 0.4638 0.5995 0.332 Uiso 1 1 calc R U
C148 C 0.833(2) 0.6050(13) 0.6389(5) 0.34(3) Uani 1 1 d . .
H14D H 0.8906 0.6103 0.6357 0.512 Uiso 1 1 calc R U
H14E H 0.8211 0.6078 0.6598 0.512 Uiso 1 1 calc R U
H14F H 0.8037 0.6418 0.6286 0.512 Uiso 1 1 calc R U

loop_
_atom_site_aniso_label
_atom_site_aniso_U_11
_atom_site_aniso_U_22
_atom_site_aniso_U_33
_atom_site_aniso_U_23
_atom_site_aniso_U_13
_atom_site_aniso_U_12
Mo1 0.0332(4) 0.0270(5) 0.0351(4) -0.0014(4) -0.0043(4) 0.0031(4)
Mo2 0.0310(5) 0.0277(5) 0.0352(4) 0.0019(4) -0.0033(4) 0.0022(4)
N1 0.022(5) 0.032(5) 0.029(4) 0.003(4) 0.001(4) -0.001(4)
N2 0.029(5) 0.026(5) 0.036(5) 0.005(4) -0.017(4) -0.002(4)
N3 0.028(5) 0.026(5) 0.053(5) 0.002(4) -0.001(4) 0.008(4)
N4 0.034(5) 0.026(5) 0.039(5) 0.000(4) 0.006(4) 0.001(4)
O1 0.044(5) 0.033(4) 0.046(4) -0.004(3) -0.007(4) 0.007(4)
O2 0.036(4) 0.031(4) 0.049(4) 0.000(3) -0.007(3) 0.004(3)
O3 0.032(4) 0.044(5) 0.048(4) 0.001(4) 0.000(3) 0.002(4)
O4 0.035(4) 0.030(4) 0.047(4) 0.009(3) -0.003(3) 0.008(4)
O5 0.047(4) 0.030(4) 0.048(4) -0.005(3) -0.014(3) 0.005(4)
O6 0.047(5) 0.027(4) 0.039(4) -0.002(3) -0.008(3) -0.002(4)
O7 0.040(5) 0.031(4) 0.048(4) 0.005(3) -0.003(3) -0.006(4)
O8 0.034(4) 0.037(4) 0.047(4) 0.005(3) 0.003(3) 0.003(3)
F1 0.089(5) 0.057(4) 0.070(4) 0.014(4) -0.037(4) -0.034(4)
F2 0.093(5) 0.075(5) 0.044(4) -0.012(4) -0.015(4) -0.011(4)
F3 0.066(4) 0.058(4) 0.081(5) -0.007(3) -0.046(4) -0.002(4)
F4 0.057(5) 0.112(6) 0.115(6) 0.045(5) 0.038(4) 0.012(4)
F5 0.093(6) 0.132(7) 0.057(5) 0.043(5) 0.016(4) -0.010(5)
F6 0.112(7) 0.076(6) 0.117(6) 0.012(5) 0.030(5) -0.033(5)
F7 0.069(6) 0.174(9) 0.166(9) -0.082(7) 0.007(6) -0.063(6)
F8 0.091(5) 0.065(5) 0.092(5) -0.040(4) -0.021(4) -0.001(4)
F9 0.301(15) 0.071(6) 0.120(7) -0.010(5) -0.159(9) 0.009(7)
F10 0.217(11) 0.094(6) 0.059(5) 0.003(5) 0.060(6) -0.019(7)
F11 0.050(5) 0.124(7) 0.151(8) 0.074(6) 0.016(5) -0.017(5)
F12 0.075(5) 0.081(5) 0.078(5) 0.042(4) 0.009(4) -0.005(4)
C1 0.039(7) 0.034(7) 0.041(6) 0.010(5) -0.007(5) -0.008(5)
C2 0.070(9) 0.044(8) 0.056(8) -0.001(6) -0.021(7) 0.000(7)
C3 0.038(7) 0.038(7) 0.035(6) 0.003(5) -0.004(5) 0.000(5)
C4 0.042(8) 0.064(10) 0.082(10) 0.023(8) 0.026(7) 0.015(7)
C5 0.048(7) 0.043(8) 0.035(6) 0.003(5) -0.019(5) -0.013(6)
C6 0.086(10) 0.046(8) 0.057(8) -0.005(6) -0.017(7) -0.005(7)
C7 0.046(7) 0.028(7) 0.043(7) 0.009(5) -0.004(5) -0.006(6)
C8 0.085(11) 0.066(10) 0.045(8) 0.020(7) -0.011(7) -0.007(8)
C9 0.018(5) 0.031(5) 0.038(5) 0.001(5) -0.004(4) -0.004(4)
C10 0.025(5) 0.036(6) 0.041(6) -0.006(5) -0.001(4) 0.005(5)
C11 0.021(5) 0.047(7) 0.046(6) -0.013(5) -0.013(5) 0.004(5)
C12 0.032(6) 0.038(6) 0.044(6) -0.001(5) -0.019(5) 0.000(5)
C13 0.030(6) 0.033(7) 0.072(8) -0.001(6) -0.003(6) 0.005(5)
C14 0.049(8) 0.054(8) 0.085(9) 0.003(7) 0.017(7) -0.014(6)
C15 0.066(9) 0.079(10) 0.109(11) -0.016(8) 0.050(8) -0.023(8)
C16 0.069(9) 0.070(9) 0.104(11) 0.040(8) 0.036(8) 0.016(7)
C17 0.043(7) 0.048(8) 0.104(10) -0.006(7) -0.005(8) -0.006(6)
C18 0.067(10) 0.060(9) 0.112(12) -0.013(9) -0.046(9) -0.020(8)
C19 0.093(11) 0.080(10) 0.055(8) 0.001(7) -0.033(8) 0.005(9)
C20 0.061(8) 0.070(8) 0.031(6) 0.005(6) -0.015(6) -0.011(7)
C21 0.066(9) 0.142(14) 0.031(6) -0.005(8) -0.002(6) -0.034(9)
C22 0.22(2) 0.064(10) 0.083(11) -0.031(9) 0.058(12) -0.043(12)
C23 0.116(13) 0.103(12) 0.089(10) 0.024(9) 0.032(9) 0.022(10)
C24 0.037(6) 0.036(6) 0.034(6) -0.003(5) -0.010(5) 0.014(5)
C25 0.044(6) 0.037(7) 0.042(6) 0.001(5) -0.012(5) 0.003(5)
C26 0.069(9) 0.066(8) 0.048(7) 0.009(6) -0.005(6) -0.037(7)
C27 0.099(11) 0.073(9) 0.063(8) -0.006(7) 0.028(8) -0.017(8)
C28 0.065(8) 0.082(10) 0.080(9) 0.033(8) -0.007(7) -0.018(8)
C29 0.063(8) 0.049(8) 0.051(7) -0.004(6) -0.014(6) -0.009(6)
C30 0.059(8) 0.058(8) 0.064(9) -0.011(7) -0.025(6) -0.005(7)
C31 0.067(8) 0.055(8) 0.040(6) -0.007(6) -0.010(6) 0.014(7)
C32 0.049(7) 0.043(7) 0.038(6) -0.005(5) -0.009(5) 0.006(6)
C33 0.100(11) 0.079(9) 0.029(6) 0.012(6) -0.014(7) -0.026(8)
C34 0.058(8) 0.103(10) 0.051(7) 0.007(7) 0.001(6) 0.006(8)
C35 0.110(12) 0.068(10) 0.139(14) 0.006(10) 0.067(11) -0.025(9)
C36 0.016(5) 0.040(6) 0.036(5) -0.009(5) 0.003(4) -0.003(4)
C37 0.021(6) 0.075(8) 0.072(8) 0.024(7) 0.029(6) 0.017(6)
C38 0.053(7) 0.049(7) 0.076(8) 0.024(6) 0.012(7) 0.029(6)
C39 0.040(6) 0.040(7) 0.044(6) 0.016(5) 0.016(5) 0.007(5)
C40 0.048(7) 0.069(9) 0.037(7) 0.011(6) 0.009(5) 0.004(6)
C41 0.095(11) 0.085(10) 0.047(7) -0.012(7) 0.010(8) -0.007(9)
C42 0.119(14) 0.067(11) 0.22(2) 0.006(13) -0.076(15) -0.006(10)
C43 0.070(10) 0.146(14) 0.077(10) -0.034(10) -0.022(8) 0.014(10)
C44 0.077(10) 0.084(10) 0.051(8) -0.001(7) 0.016(7) -0.003(8)
C45 0.091(11) 0.090(11) 0.061(8) 0.047(8) 0.022(8) 0.017(9)
C46 0.063(8) 0.051(8) 0.092(10) 0.016(7) 0.037(8) 0.002(7)
C47 0.048(7) 0.037(7) 0.060(7) 0.004(5) 0.010(6) 0.004(6)
C48 0.064(9) 0.057(8) 0.094(9) -0.011(8) 0.010(8) -0.015(7)
C49 0.108(13) 0.110(13) 0.117(12) -0.031(10) -0.036(11) -0.012(10)
C50 0.084(10) 0.059(8) 0.117(11) -0.032(9) 0.033(9) -0.028(7)
C51 0.029(6) 0.022(5) 0.041(6) 0.006(4) 0.003(4) 0.011(4)
C52 0.048(7) 0.036(6) 0.031(6) 0.003(5) 0.002(5) 0.009(5)
C53 0.074(8) 0.029(6) 0.049(7) -0.003(5) -0.007(6) 0.001(6)
C54 0.109(12) 0.058(9) 0.118(12) 0.022(8) -0.059(10) -0.028(9)
C55 0.135(12) 0.039(7) 0.033(6) 0.001(5) -0.002(7) -0.001(7)
C56 0.082(9) 0.040(7) 0.058(7) -0.007(6) 0.007(7) 0.001(7)
C57 0.057(8) 0.064(9) 0.063(8) 0.000(7) 0.025(6) -0.018(7)
C58 0.041(7) 0.057(8) 0.073(8) 0.003(6) 0.004(6) -0.009(6)
C59 0.036(6) 0.042(6) 0.046(6) 0.003(5) 0.001(5) 0.008(5)
C60 0.050(8) 0.055(8) 0.058(7) -0.008(6) 0.006(6) -0.007(6)
C61 0.085(10) 0.076(10) 0.073(9) -0.026(7) -0.017(8) 0.026(8)
C62 0.079(10) 0.053(8) 0.092(10) 0.003(7) -0.044(8) 0.012(7)
Mo3 0.0275(4) 0.0291(5) 0.0323(4) -0.0015(4) 0.0017(4) -0.0041(4)
Mo4 0.0299(4) 0.0272(5) 0.0330(4) 0.0011(4) 0.0026(4) -0.0042(4)
N5 0.029(5) 0.034(5) 0.033(4) -0.004(4) 0.005(4) 0.004(4)
N6 0.026(5) 0.040(5) 0.030(4) -0.005(4) -0.001(4) -0.005(4)
N7 0.030(5) 0.039(5) 0.032(5) -0.002(4) -0.005(4) -0.007(4)
N8 0.047(5) 0.023(4) 0.025(4) 0.007(3) 0.001(4) -0.001(4)
F13 0.054(5) 0.152(8) 0.127(7) 0.064(6) -0.045(5) -0.019(5)
F14 0.093(6) 0.115(6) 0.053(4) 0.035(5) -0.016(4) 0.004(5)
F15 0.110(7) 0.095(6) 0.113(6) 0.022(5) -0.027(5) 0.064(6)
F16 0.075(5) 0.069(5) 0.036(4) -0.014(3) 0.012(3) -0.008(4)
F17 0.069(5) 0.052(4) 0.084(5) 0.007(4) 0.033(4) 0.027(4)
F18 0.054(4) 0.067(4) 0.064(4) -0.005(3) 0.029(3) 0.002(4)
F19 0.050(6) 0.213(12) 0.236(13) 0.163(11) -0.021(6) 0.009(6)
F20 0.351(19) 0.094(8) 0.112(8) 0.010(6) -0.150(11) 0.000(9)
F21 0.082(5) 0.057(5) 0.079(5) 0.034(4) -0.022(4) -0.003(4)
F22 0.070(4) 0.054(4) 0.072(5) -0.030(3) 0.024(3) -0.003(4)
F23 0.181(9) 0.083(6) 0.058(4) 0.001(4) 0.064(5) 0.018(6)
F24 0.050(4) 0.115(6) 0.135(7) -0.075(6) 0.029(4) -0.008(4)
O9 0.034(4) 0.050(5) 0.038(4) 0.003(4) -0.004(3) 0.001(4)
O10 0.047(5) 0.043(4) 0.045(4) 0.009(3) -0.009(4) 0.002(4)
O11 0.036(4) 0.035(4) 0.032(4) -0.003(3) 0.005(3) 0.003(4)
O12 0.035(4) 0.036(4) 0.036(4) 0.002(3) 0.008(3) 0.000(3)
O13 0.037(4) 0.041(5) 0.040(4) 0.006(3) -0.008(3) -0.008(3)
O14 0.045(5) 0.034(4) 0.033(4) 0.009(3) 0.003(3) -0.004(4)
O15 0.047(4) 0.027(4) 0.041(4) -0.006(3) -0.001(3) -0.002(4)
O16 0.035(4) 0.032(4) 0.037(4) -0.003(3) 0.011(3) -0.002(3)
C63 0.037(7) 0.054(9) 0.042(6) 0.009(6) -0.001(5) 0.007(6)
C64 0.041(8) 0.072(10) 0.072(9) 0.017(8) -0.011(7) 0.009(7)
C65 0.047(7) 0.038(8) 0.032(6) 0.005(5) 0.005(5) 0.004(6)
C66 0.048(7) 0.039(7) 0.035(6) 0.011(5) 0.009(5) 0.014(6)
C67 0.025(6) 0.039(7) 0.041(6) -0.003(5) -0.002(5) 0.001(5)
C68 0.064(9) 0.063(9) 0.101(11) 0.025(9) -0.055(9) -0.018(7)
C69 0.027(6) 0.031(7) 0.040(6) 0.005(5) -0.001(5) -0.005(5)
C70 0.055(8) 0.045(8) 0.079(9) -0.023(7) 0.041(7) 0.001(6)
C71 0.047(7) 0.026(6) 0.034(6) 0.004(5) -0.001(5) -0.004(5)
C72 0.037(6) 0.035(6) 0.049(6) -0.013(5) 0.006(5) -0.008(5)
C73 0.046(7) 0.046(7) 0.044(6) -0.012(6) 0.005(5) -0.023(5)
C74 0.032(6) 0.036(6) 0.045(6) -0.007(5) 0.010(5) -0.004(5)
C75 0.041(7) 0.044(7) 0.068(8) -0.002(6) 0.028(6) -0.007(6)
C76 0.099(11) 0.074(9) 0.032(6) 0.019(6) 0.027(7) 0.009(8)
C77 0.120(13) 0.087(11) 0.062(9) -0.008(8) -0.021(9) 0.015(10)
C78 0.109(13) 0.107(13) 0.114(13) 0.013(10) -0.030(11) -0.023(11)
C79 0.054(8) 0.063(8) 0.056(7) -0.007(6) 0.036(7) -0.007(7)
C80 0.068(10) 0.081(10) 0.088(11) -0.026(8) 0.057(9) -0.007(8)
C81 0.033(7) 0.041(7) 0.141(13) -0.007(8) 0.024(8) 0.001(6)
C82 0.032(7) 0.040(7) 0.077(8) -0.012(6) 0.003(6) -0.003(5)
C83 0.065(9) 0.055(8) 0.063(8) -0.002(7) -0.012(7) 0.012(6)
C84 0.056(8) 0.038(7) 0.160(14) -0.012(8) -0.044(9) 0.019(6)
C85 0.091(11) 0.113(13) 0.099(11) 0.035(10) -0.034(10) -0.015(10)
C86 0.029(6) 0.030(6) 0.036(6) -0.002(5) 0.006(4) -0.005(5)
C87 0.041(6) 0.039(7) 0.041(6) 0.004(5) -0.002(5) -0.009(5)
C88 0.057(7) 0.076(9) 0.037(6) 0.007(6) -0.006(6) 0.003(7)
C89 0.060(9) 0.140(14) 0.070(9) 0.023(9) -0.011(7) -0.017(9)
C90 0.163(17) 0.073(12) 0.139(15) 0.029(11) -0.059(13) 0.009(12)
C91 0.070(9) 0.073(9) 0.027(6) -0.013(6) 0.001(6) -0.011(7)
C92 0.037(7) 0.059(8) 0.059(8) -0.019(6) 0.018(6) -0.006(6)
C93 0.053(7) 0.054(8) 0.046(7) -0.006(6) 0.005(6) -0.003(6)
C94 0.035(6) 0.054(8) 0.045(6) -0.001(5) 0.007(5) 0.001(5)
C95 0.049(7) 0.065(8) 0.041(6) -0.001(6) -0.001(5) 0.014(6)
C96 0.065(8) 0.094(11) 0.068(8) 0.020(8) 0.011(6) 0.010(8)
C97 0.078(10) 0.094(10) 0.073(9) -0.007(8) -0.034(7) 0.000(8)
C98 0.040(6) 0.022(5) 0.015(5) -0.002(4) 0.010(4) -0.004(4)
C99 0.037(6) 0.045(7) 0.052(7) 0.017(5) 0.002(5) -0.011(6)
C100 0.048(7) 0.028(6) 0.053(7) 0.008(5) -0.001(5) -0.007(5)
C101 0.038(6) 0.028(6) 0.038(6) 0.005(5) -0.004(5) -0.002(5)
C102 0.048(7) 0.029(6) 0.040(6) 0.006(5) -0.013(5) -0.011(5)
C103 0.084(9) 0.040(7) 0.030(6) 0.011(5) 0.012(6) 0.005(6)
C104 0.174(15) 0.045(8) 0.050(7) -0.002(6) -0.021(9) 0.008(9)
C105 0.085(9) 0.051(7) 0.060(7) -0.003(6) 0.012(7) 0.001(7)
C106 0.070(8) 0.048(7) 0.038(6) 0.003(5) -0.024(6) 0.001(7)
C107 0.076(10) 0.073(10) 0.065(9) 0.017(7) -0.040(8) -0.008(8)
C108 0.059(8) 0.054(7) 0.064(8) 0.002(6) -0.018(7) 0.005(6)
C109 0.043(7) 0.039(7) 0.050(7) -0.003(5) -0.010(5) -0.001(6)
C110 0.029(6) 0.044(7) 0.050(7) 0.004(5) 0.001(5) 0.005(5)
C111 0.061(9) 0.098(11) 0.092(10) -0.048(9) 0.034(8) -0.027(8)
C112 0.068(9) 0.049(7) 0.069(8) -0.004(6) 0.015(7) 0.005(6)
C113 0.022(5) 0.034(6) 0.039(5) 0.002(5) 0.004(4) -0.006(5)
C114 0.052(7) 0.048(7) 0.038(6) -0.007(5) 0.006(5) 0.000(6)
C115 0.090(10) 0.096(11) 0.033(7) -0.015(7) 0.010(7) 0.039(9)
C116 0.068(11) 0.22(2) 0.137(15) -0.108(15) 0.025(10) -0.012(13)
C117 0.159(17) 0.057(11) 0.24(2) -0.013(13) 0.077(17) 0.027(11)
C118 0.072(9) 0.072(9) 0.036(6) 0.008(6) 0.005(6) -0.010(8)
C119 0.069(9) 0.049(8) 0.051(7) 0.021(6) -0.013(6) -0.002(7)
C120 0.061(8) 0.039(7) 0.063(8) 0.007(6) -0.008(6) 0.022(6)
C121 0.037(6) 0.049(7) 0.038(6) -0.002(5) -0.007(5) 0.003(5)
C122 0.042(7) 0.067(9) 0.053(7) -0.006(6) -0.005(5) 0.020(6)
C123 0.045(8) 0.131(13) 0.085(9) -0.019(9) 0.009(7) 0.007(8)
C124 0.109(11) 0.064(9) 0.086(10) -0.027(8) -0.035(8) 0.032(8)
C131 0.16(2) 0.28(3) 0.110(14) 0.104(17) 0.074(13) 0.13(2)
C132 0.167(17) 0.110(14) 0.052(9) 0.023(9) 0.048(10) 0.052(13)
C133 0.25(2) 0.071(12) 0.059(9) -0.006(8) 0.055(11) -0.035(15)
C134 0.133(16) 0.085(13) 0.112(13) 0.024(11) -0.028(11) -0.011(11)
C135 0.104(14) 0.142(16) 0.101(12) 0.009(12) -0.005(10) 0.041(13)
C136 0.087(12) 0.17(2) 0.110(13) -0.006(13) -0.044(11) 0.008(14)
C137 0.126(16) 0.137(17) 0.28(3) 0.055(17) -0.089(17) -0.007(14)
C138 0.19(2) 0.174(19) 0.098(13) -0.006(13) 0.075(13) 0.042(17)
C141 0.32(4) 0.15(2) 0.117(16) 0.057(15) -0.09(2) -0.11(3)
C142 0.15(2) 0.16(2) 0.135(17) 0.087(18) 0.003(15) 0.00(2)
C143 0.23(3) 0.15(2) 0.107(14) 0.081(14) -0.094(17) -0.13(2)
C144 0.22(3) 0.23(3) 0.078(12) 0.072(14) -0.069(14) -0.11(2)
C145 0.154(18) 0.21(3) 0.130(17) 0.060(18) -0.096(15) -0.10(2)
C146 0.31(4) 0.17(3) 0.061(11) 0.029(14) -0.067(19) -0.06(3)
C147 0.111(17) 0.27(3) 0.29(3) -0.02(3) 0.02(2) -0.04(2)
C148 0.70(7) 0.15(2) 0.17(2) -0.071(18) -0.25(4) 0.10(3)

loop_
_atom_type_symbol
_atom_type_description
_atom_type_scat_dispersion_real
_atom_type_scat_dispersion_imag
_atom_type_scat_source
C C 0.0033 0.0016 'International Tables Vol C Tables 4.2.6.8 and 6.1.1.4'
H H 0.0000 0.0000 'International Tables Vol C Tables 4.2.6.8 and 6.1.1.4'
Mo Mo -1.6832 0.6857 'International Tables Vol C Tables 4.2.6.8 and 6.1.1.4'
N N 0.0061 0.0033 'International Tables Vol C Tables 4.2.6.8 and 6.1.1.4'
F F 0.0171 0.0103 'International Tables Vol C Tables 4.2.6.8 and 6.1.1.4'
O O 0.0106 0.0060 'International Tables Vol C Tables 4.2.6.8 and 6.1.1.4'

loop_
_geom_angle_atom_site_label_1
_geom_angle_atom_site_label_2
_geom_angle_atom_site_label_3
_geom_angle
O3 Mo1 O1 92.6(2)
O3 Mo1 O7 176.0(3)
O1 Mo1 O7 89.7(2)
O3 Mo1 O5 88.6(2)
O1 Mo1 O5 178.5(3)
O7 Mo1 O5 89.1(2)
O3 Mo1 Mo2 91.17(19)
O1 Mo1 Mo2 90.93(18)
O7 Mo1 Mo2 92.08(19)
O5 Mo1 Mo2 89.92(18)
O4 Mo2 O6 88.4(2)
O4 Mo2 O2 92.7(2)
O6 Mo2 O2 176.6(3)
O4 Mo2 O8 177.3(3)
O6 Mo2 O8 89.1(2)
O2 Mo2 O8 89.7(2)
O4 Mo2 Mo1 91.02(18)
O6 Mo2 Mo1 92.04(18)
O2 Mo2 Mo1 91.22(18)
O8 Mo2 Mo1 90.07(18)
C9 N1 C10 112.2(7)
C9 N1 C12 125.8(8)
C10 N1 C12 121.8(8)
C11 N2 C9 111.6(7)
C11 N2 C24 121.9(7)
C9 N2 C24 126.3(8)
C36 N3 C37 112.2(8)
C36 N3 C39 127.7(8)
C37 N3 C39 120.0(8)
C36 N4 C38 111.8(8)
C36 N4 C51 127.9(8)
C38 N4 C51 120.3(8)
C1 O1 Mo1 115.8(6)
C1 O2 Mo2 115.8(6)
C3 O3 Mo1 116.2(7)
C3 O4 Mo2 116.3(6)
C5 O5 Mo1 116.0(7)
C5 O6 Mo2 114.1(6)
C7 O7 Mo1 115.1(7)
C7 O8 Mo2 116.0(7)
O2 C1 O1 126.3(9)
O2 C1 C2 117.9(10)
O1 C1 C2 115.9(10)
F3 C2 F1 107.2(11)
F3 C2 F2 106.5(9)
F1 C2 F2 107.7(10)
F3 C2 C1 112.0(10)
F1 C2 C1 111.6(9)
F2 C2 C1 111.6(10)
O3 C3 O4 125.3(10)
O3 C3 C4 118.5(10)
O4 C3 C4 116.1(9)
F5 C4 F6 108.2(11)
F5 C4 F4 106.9(11)
F6 C4 F4 107.6(11)
F5 C4 C3 113.3(11)
F6 C4 C3 111.0(11)
F4 C4 C3 109.6(10)
O5 C5 O6 127.9(10)
O5 C5 C6 116.1(10)
O6 C5 C6 116.0(10)
F9 C6 F7 108.6(14)
F9 C6 F8 108.8(11)
F7 C6 F8 105.8(11)
F9 C6 C5 112.4(10)
F7 C6 C5 109.3(10)
F8 C6 C5 111.7(11)
O7 C7 O8 126.7(10)
O7 C7 C8 119.4(10)
O8 C7 C8 113.9(10)
F11 C8 F10 111.4(13)
F11 C8 F12 106.9(11)
F10 C8 F12 105.7(10)
F11 C8 C7 113.0(10)
F10 C8 C7 109.8(10)
F12 C8 C7 109.8(11)
N1 C9 N2 101.6(7)
C11 C10 N1 107.1(9)
C11 C10 H10 126.4
N1 C10 H10 126.4
C10 C11 N2 107.4(8)
C10 C11 H11 126.3
N2 C11 H11 126.3
C13 C12 C20 124.5(10)
C13 C12 N1 118.0(8)
C20 C12 N1 117.4(9)
C17 C13 C12 117.2(11)
C17 C13 C14 121.3(11)
C12 C13 C14 121.5(10)
C13 C14 C15 113.7(11)
C13 C14 C16 111.0(10)
C15 C14 C16 108.7(10)
C13 C14 H14 107.8
C15 C14 H14 107.8
C16 C14 H14 107.8
C14 C15 H15A 109.5
C14 C15 H15B 109.5
H15A C15 H15B 109.5
C14 C15 H15C 109.5
H15A C15 H15C 109.5
H15B C15 H15C 109.5
C14 C16 H16A 109.5
C14 C16 H16B 109.5
H16A C16 H16B 109.5
C14 C16 H16C 109.5
H16A C16 H16C 109.5
H16B C16 H16C 109.5
C18 C17 C13 120.7(12)
C18 C17 H17 119.7
C13 C17 H17 119.7
C17 C18 C19 120.9(12)
C17 C18 H18 119.5
C19 C18 H18 119.5
C20 C19 C18 122.1(12)
C20 C19 H19 119.0
C18 C19 H19 119.0
C19 C20 C12 114.5(11)
C19 C20 C21 121.8(10)
C12 C20 C21 123.7(10)
C23 C21 C22 113.0(10)
C23 C21 C20 111.5(12)
C22 C21 C20 106.5(12)
C23 C21 H21 108.6
C22 C21 H21 108.6
C20 C21 H21 108.6
C21 C22 H22A 109.5
C21 C22 H22B 109.5
H22A C22 H22B 109.5
C21 C22 H22C 109.5
H22A C22 H22C 109.5
H22B C22 H22C 109.5
C21 C23 H23A 109.5
C21 C23 H23B 109.5
H23A C23 H23B 109.5
C21 C23 H23C 109.5
H23A C23 H23C 109.5
H23B C23 H23C 109.5
C25 C24 C32 122.8(9)
C25 C24 N2 119.4(9)
C32 C24 N2 117.7(9)
C24 C25 C29 118.0(10)
C24 C25 C26 120.7(9)
C29 C25 C26 121.3(10)
C25 C26 C27 112.3(10)
C25 C26 C28 110.8(10)
C27 C26 C28 109.8(10)
C25 C26 H26 107.9
C27 C26 H26 107.9
C28 C26 H26 107.9
C26 C27 H27A 109.5
C26 C27 H27B 109.5
H27A C27 H27B 109.5
C26 C27 H27C 109.5
H27A C27 H27C 109.5
H27B C27 H27C 109.5
C26 C28 H28A 109.5
C26 C28 H28B 109.5
H28A C28 H28B 109.5
C26 C28 H28C 109.5
H28A C28 H28C 109.5
H28B C28 H28C 109.5
C25 C29 C30 120.3(11)
C25 C29 H29 119.9
C30 C29 H29 119.9
C31 C30 C29 120.9(10)
C31 C30 H30 119.6
C29 C30 H30 119.6
C30 C31 C32 122.1(11)
C30 C31 H31 119.0
C32 C31 H31 119.0
C31 C32 C24 115.9(10)
C31 C32 C33 121.4(10)
C24 C32 C33 122.6(9)
C32 C33 C34 113.4(10)
C32 C33 C35 111.0(11)
C34 C33 C35 109.3(10)
C32 C33 H33 107.7
C34 C33 H33 107.7
C35 C33 H33 107.7
C33 C34 H34A 109.5
C33 C34 H34B 109.5
H34A C34 H34B 109.5
C33 C34 H34C 109.5
H34A C34 H34C 109.5
H34B C34 H34C 109.5
C33 C35 H35A 109.5
C33 C35 H35B 109.5
H35A C35 H35B 109.5
C33 C35 H35C 109.5
H35A C35 H35C 109.5
H35B C35 H35C 109.5
N3 C36 N4 102.7(8)
C38 C37 N3 107.3(9)
C38 C37 H37 126.3
N3 C37 H37 126.3
C37 C38 N4 106.0(9)
C37 C38 H38 127.0
N4 C38 H38 127.0
C47 C39 C40 124.5(10)
C47 C39 N3 117.7(9)
C40 C39 N3 117.7(10)
C39 C40 C44 115.8(11)
C39 C40 C41 124.2(10)
C44 C40 C41 120.0(11)
C43 C41 C40 114.5(12)
C43 C41 C42 112.4(12)
C40 C41 C42 107.9(12)
C43 C41 H41 107.2
C40 C41 H41 107.2
C42 C41 H41 107.2
C41 C42 H42A 109.5
C41 C42 H42B 109.5
H42A C42 H42B 109.5
C41 C42 H42C 109.5
H42A C42 H42C 109.5
H42B C42 H42C 109.5
C41 C43 H43A 109.5
C41 C43 H43B 109.5
H43A C43 H43B 109.5
C41 C43 H43C 109.5
H43A C43 H43C 109.5
H43B C43 H43C 109.5
C45 C44 C40 122.3(12)
C45 C44 H44 118.8
C40 C44 H44 118.8
C44 C45 C46 119.5(12)
C44 C45 H45 120.2
C46 C45 H45 120.2
C45 C46 C47 120.4(12)
C45 C46 H46 119.8
C47 C46 H46 119.8
C39 C47 C46 117.3(11)
C39 C47 C48 123.5(10)
C46 C47 C48 119.2(11)
C47 C48 C50 112.5(11)
C47 C48 C49 109.6(10)
C50 C48 C49 110.2(11)
C47 C48 H48 108.1
C50 C48 H48 108.1
C49 C48 H48 108.1
C48 C49 H49A 109.5
C48 C49 H49B 109.5
H49A C49 H49B 109.5
C48 C49 H49C 109.5
H49A C49 H49C 109.5
H49B C49 H49C 109.5
C48 C50 H50A 109.5
C48 C50 H50B 109.5
H50A C50 H50B 109.5
C48 C50 H50C 109.5
H50A C50 H50C 109.5
H50B C50 H50C 109.5
C52 C51 C59 123.1(9)
C52 C51 N4 118.6(9)
C59 C51 N4 118.2(8)
C51 C52 C56 117.2(10)
C51 C52 C53 123.7(9)
C56 C52 C53 119.1(9)
C52 C53 C55 112.2(10)
C52 C53 C54 110.6(9)
C55 C53 C54 109.6(10)
C52 C53 H53 108.1
C55 C53 H53 108.1
C54 C53 H53 108.1
C53 C54 H54A 109.5
C53 C54 H54B 109.5
H54A C54 H54B 109.5
C53 C54 H54C 109.5
H54A C54 H54C 109.5
H54B C54 H54C 109.5
C53 C55 H55A 109.5
C53 C55 H55B 109.5
H55A C55 H55B 109.5
C53 C55 H55C 109.5
H55A C55 H55C 109.5
H55B C55 H55C 109.5
C57 C56 C52 121.3(11)
C57 C56 H56 119.3
C52 C56 H56 119.3
C56 C57 C58 120.4(11)
C56 C57 H57 119.8
C58 C57 H57 119.8
C59 C58 C57 120.8(11)
C59 C58 H58 119.6
C57 C58 H58 119.6
C58 C59 C51 117.1(9)
C58 C59 C60 121.2(10)
C51 C59 C60 121.7(9)
C59 C60 C61 110.8(10)
C59 C60 C62 112.2(10)
C61 C60 C62 108.2(10)
C59 C60 H60 108.5
C61 C60 H60 108.5
C62 C60 H60 108.5
C60 C61 H61A 109.5
C60 C61 H61B 109.5
H61A C61 H61B 109.5
C60 C61 H61C 109.5
H61A C61 H61C 109.5
H61B C61 H61C 109.5
C60 C62 H62A 109.5
C60 C62 H62B 109.5
H62A C62 H62B 109.5
C60 C62 H62C 109.5
H62A C62 H62C 109.5
H62B C62 H62C 109.5
O14 Mo3 O9 176.8(3)
O14 Mo3 O11 89.5(2)
O9 Mo3 O11 91.7(2)
O14 Mo3 O16 89.1(2)
O9 Mo3 O16 89.6(2)
O11 Mo3 O16 178.0(2)
O14 Mo3 Mo4 91.59(18)
O9 Mo3 Mo4 91.3(2)
O11 Mo3 Mo4 91.67(19)
O16 Mo3 Mo4 89.82(18)
O15 Mo4 O13 89.5(2)
O15 Mo4 O12 176.3(3)
O13 Mo4 O12 89.2(2)
O15 Mo4 O10 89.2(2)
O13 Mo4 O10 178.0(3)
O12 Mo4 O10 92.1(2)
O15 Mo4 Mo3 92.57(18)
O13 Mo4 Mo3 90.75(18)
O12 Mo4 Mo3 90.87(19)
O10 Mo4 Mo3 90.7(2)
C72 N5 C71 112.7(8)
C72 N5 C74 121.2(8)
C71 N5 C74 126.1(8)
C71 N6 C73 113.8(8)
C71 N6 C86 127.3(8)
C73 N6 C86 118.9(8)
C98 N7 C99 113.6(8)
C98 N7 C101 125.7(8)
C99 N7 C101 120.5(8)
C100 N8 C98 112.2(7)
C100 N8 C113 121.2(8)
C98 N8 C113 126.6(7)
C63 O9 Mo3 114.6(7)
C63 O10 Mo4 114.8(7)
C65 O11 Mo3 114.3(6)
C65 O12 Mo4 115.7(6)
C67 O13 Mo4 116.1(6)
C67 O14 Mo3 116.0(6)
C69 O15 Mo4 115.8(6)
C69 O16 Mo3 116.6(6)
O10 C63 O9 128.5(10)
O10 C63 C64 117.4(11)
O9 C63 C64 114.1(11)
F13 C64 F14 109.2(11)
F13 C64 F15 109.0(11)
F14 C64 F15 106.5(11)
F13 C64 C63 112.6(11)
F14 C64 C63 110.1(10)
F15 C64 C63 109.3(10)
O12 C65 O11 127.4(9)
O12 C65 C66 117.5(10)
O11 C65 C66 115.1(9)
F17 C66 F18 107.8(9)
F17 C66 F16 107.5(9)
F18 C66 F16 106.9(8)
F17 C66 C65 112.0(8)
F18 C66 C65 111.9(9)
F16 C66 C65 110.6(9)
O13 C67 O14 125.5(9)
O13 C67 C68 117.9(9)
O14 C67 C68 116.6(10)
F20 C68 F21 107.6(14)
F20 C68 F19 105.2(12)
F21 C68 F19 104.5(12)
F20 C68 C67 111.7(12)
F21 C68 C67 116.9(10)
F19 C68 C67 110.1(13)
O16 C69 O15 125.3(10)
O16 C69 C70 117.9(9)
O15 C69 C70 116.7(9)
F23 C70 F22 109.6(11)
F23 C70 F24 106.1(10)
F22 C70 F24 104.8(10)
F23 C70 C69 112.5(10)
F22 C70 C69 113.9(9)
F24 C70 C69 109.3(11)
N6 C71 N5 101.7(8)
C73 C72 N5 106.5(9)
C73 C72 H72 126.7
N5 C72 H72 126.7
C72 C73 N6 105.2(9)
C72 C73 H73 127.4
N6 C73 H73 127.4
C82 C74 C75 122.6(10)
C82 C74 N5 118.3(9)
C75 C74 N5 119.1(9)
C74 C75 C79 117.7(11)
C74 C75 C76 122.5(9)
C79 C75 C76 119.8(11)
C75 C76 C77 113.2(11)
C75 C76 C78 113.4(11)
C77 C76 C78 106.9(9)
C75 C76 H76 107.7
C77 C76 H76 107.7
C78 C76 H76 107.7
C76 C77 H77A 109.5
C76 C77 H77B 109.5
H77A C77 H77B 109.5
C76 C77 H77C 109.5
H77A C77 H77C 109.5
H77B C77 H77C 109.5
C76 C78 H78A 109.5
C76 C78 H78B 109.5
H78A C78 H78B 109.5
C76 C78 H78C 109.5
H78A C78 H78C 109.5
H78B C78 H78C 109.5
C80 C79 C75 121.1(12)
C80 C79 H79 119.5
C75 C79 H79 119.5
C79 C80 C81 121.7(12)
C79 C80 H80 119.1
C81 C80 H80 119.1
C80 C81 C82 121.2(12)
C80 C81 H81 119.4
C82 C81 H81 119.4
C74 C82 C81 115.7(11)
C74 C82 C83 121.7(10)
C81 C82 C83 122.6(11)
C85 C83 C82 111.7(10)
C85 C83 C84 110.6(10)
C82 C83 C84 113.8(11)
C85 C83 H83 106.8
C82 C83 H83 106.8
C84 C83 H83 106.8
C83 C84 H84A 109.5
C83 C84 H84B 109.5
H84A C84 H84B 109.5
C83 C84 H84C 109.5
H84A C84 H84C 109.5
H84B C84 H84C 109.5
C83 C85 H85A 109.5
C83 C85 H85B 109.5
H85A C85 H85B 109.5
C83 C85 H85C 109.5
H85A C85 H85C 109.5
H85B C85 H85C 109.5
C87 C86 C94 123.3(9)
C87 C86 N6 118.5(9)
C94 C86 N6 117.9(8)
C86 C87 C91 117.6(10)
C86 C87 C88 122.0(9)
C91 C87 C88 120.3(10)
C90 C88 C89 110.2(10)
C90 C88 C87 112.0(10)
C89 C88 C87 112.4(10)
C90 C88 H88 107.3
C89 C88 H88 107.3
C87 C88 H88 107.3
C88 C89 H89A 109.5
C88 C89 H89B 109.5
H89A C89 H89B 109.5
C88 C89 H89C 109.5
H89A C89 H89C 109.5
H89B C89 H89C 109.5
C88 C90 H90A 109.5
C88 C90 H90B 109.5
H90A C90 H90B 109.5
C88 C90 H90C 109.5
H90A C90 H90C 109.5
H90B C90 H90C 109.5
C92 C91 C87 118.6(10)
C92 C91 H91 120.7
C87 C91 H91 120.7
C93 C92 C91 122.2(10)
C93 C92 H92 118.9
C91 C92 H92 118.9
C92 C93 C94 121.1(11)
C92 C93 H93 119.4
C94 C93 H93 119.4
C93 C94 C86 117.1(10)
C93 C94 C95 119.4(10)
C86 C94 C95 123.5(9)
C96 C95 C97 112.9(10)
C96 C95 C94 112.1(9)
C97 C95 C94 108.5(9)
C96 C95 H95 107.7
C97 C95 H95 107.7
C94 C95 H95 107.7
C95 C96 H96A 109.5
C95 C96 H96B 109.5
H96A C96 H96B 109.5
C95 C96 H96C 109.5
H96A C96 H96C 109.5
H96B C96 H96C 109.5
C95 C97 H97A 109.5
C95 C97 H97B 109.5
H97A C97 H97B 109.5
C95 C97 H97C 109.5
H97A C97 H97C 109.5
H97B C97 H97C 109.5
N7 C98 N8 101.1(7)
C100 C99 N7 105.6(9)
C100 C99 H99 127.2
N7 C99 H99 127.2
C99 C100 N8 107.5(9)
C99 C100 H100 126.2
N8 C100 H100 126.2
C102 C101 C109 123.8(10)
C102 C101 N7 118.1(9)
C109 C101 N7 117.8(8)
C101 C102 C106 117.9(10)
C101 C102 C103 122.6(9)
C106 C102 C103 119.5(10)
C102 C103 C104 113.4(10)
C102 C103 C105 110.9(9)
C104 C103 C105 108.8(9)
C102 C103 H103 107.8
C104 C103 H103 107.8
C105 C103 H103 107.8
C103 C104 H10A 109.5
C103 C104 H10B 109.5
H10A C104 H10B 109.5
C103 C104 H10C 109.5
H10A C104 H10C 109.5
H10B C104 H10C 109.5
C103 C105 H10D 109.5
C103 C105 H10E 109.5
H10D C105 H10E 109.5
C103 C105 H10F 109.5
H10D C105 H10F 109.5
H10E C105 H10F 109.5
C107 C106 C102 119.8(10)
C107 C106 H106 120.1
C102 C106 H106 120.1
C106 C107 C108 120.9(11)
C106 C107 H107 119.5
C108 C107 H107 119.5
C107 C108 C109 121.8(12)
C107 C108 H108 119.1
C109 C108 H108 119.1
C108 C109 C101 115.7(10)
C108 C109 C110 121.1(10)
C101 C109 C110 123.1(9)
C111 C110 C109 112.8(9)
C111 C110 C112 112.8(9)
C109 C110 C112 109.2(9)
C111 C110 H110 107.2
C109 C110 H110 107.2
C112 C110 H110 107.2
C110 C111 H11A 109.5
C110 C111 H11B 109.5
H11A C111 H11B 109.5
C110 C111 H11C 109.5
H11A C111 H11C 109.5
H11B C111 H11C 109.5
C110 C112 H11D 109.5
C110 C112 H11E 109.5
H11D C112 H11E 109.5
C110 C112 H11F 109.5
H11D C112 H11F 109.5
H11E C112 H11F 109.5
C114 C113 C121 122.6(9)
C114 C113 N8 118.9(9)
C121 C113 N8 118.3(8)
C113 C114 C118 116.3(10)
C113 C114 C115 121.0(10)
C118 C114 C115 122.7(10)
C116 C115 C114 113.0(12)
C116 C115 C117 108.4(12)
C114 C115 C117 111.3(12)
C116 C115 H115 108.0
C114 C115 H115 108.0
C117 C115 H115 108.0
C115 C116 H11G 109.5
C115 C116 H11H 109.5
H11G C116 H11H 109.5
C115 C116 H11I 109.5
H11G C116 H11I 109.5
H11H C116 H11I 109.5
C115 C117 H11J 109.5
C115 C117 H11K 109.5
H11J C117 H11K 109.5
C115 C117 H11L 109.5
H11J C117 H11L 109.5
H11K C117 H11L 109.5
C119 C118 C114 122.0(11)
C119 C118 H118 119.0
C114 C118 H118 119.0
C118 C119 C120 120.5(10)
C118 C119 H119 119.7
C120 C119 H119 119.7
C119 C120 C121 122.0(10)
C119 C120 H120 119.0
C121 C120 H120 119.0
C120 C121 C113 116.6(9)
C120 C121 C122 120.3(9)
C113 C121 C122 123.1(9)
C123 C122 C124 111.8(10)
C123 C122 C121 110.4(9)
C124 C122 C121 110.5(10)
C123 C122 H122 108.0
C124 C122 H122 108.0
C121 C122 H122 108.0
C122 C123 H12A 109.5
C122 C123 H12B 109.5
H12A C123 H12B 109.5
C122 C123 H12C 109.5
H12A C123 H12C 109.5
H12B C123 H12C 109.5
C122 C124 H12D 109.5
C122 C124 H12E 109.5
H12D C124 H12E 109.5
C122 C124 H12F 109.5
H12D C124 H12F 109.5
H12E C124 H12F 109.5
C132 C131 C136 120.0
C132 C131 H131 120.0
C136 C131 H131 120.0
C133 C132 C131 120.0
C133 C132 C138 120.2(13)
C131 C132 C138 119.8(13)
C132 C133 C134 120.0
C132 C133 H133 120.0
C134 C133 H133 120.0
C135 C134 C133 120.0
C135 C134 H134 120.0
C133 C134 H134 120.0
C134 C135 C136 120.0
C134 C135 H135 120.0
C136 C135 H135 120.0
C137 C136 C135 128.5(15)
C137 C136 C131 111.5(15)
C135 C136 C131 120.0
C136 C137 H13A 109.5
C136 C137 H13B 109.5
H13A C137 H13B 109.5
C136 C137 H13C 109.5
H13A C137 H13C 109.5
H13B C137 H13C 109.5
C132 C138 H13D 109.5
C132 C138 H13E 109.5
H13D C138 H13E 109.5
C132 C138 H13F 109.5
H13D C138 H13F 109.5
H13E C138 H13F 109.5
C142 C141 C146 120.0
C142 C141 H141 120.0
C146 C141 H141 120.0
C143 C142 C141 120.0
C143 C142 C147 115(2)
C141 C142 C147 124(2)
C142 C143 C144 120.0
C142 C143 H143 120.0
C144 C143 H143 120.0
C145 C144 C143 120.0
C145 C144 H144 120.0
C143 C144 H144 120.0
C144 C145 C146 120.0
C144 C145 H145 120.0
C146 C145 H145 120.0
C148 C146 C145 126(3)
C148 C146 C141 114(3)
C145 C146 C141 120.0
C142 C147 H14A 109.5
C142 C147 H14B 109.5
H14A C147 H14B 109.5
C142 C147 H14C 109.5
H14A C147 H14C 109.5
H14B C147 H14C 109.5
C146 C148 H14D 109.5
C146 C148 H14E 109.5
H14D C148 H14E 109.5
C146 C148 H14F 109.5
H14D C148 H14F 109.5
H14E C148 H14F 109.5

loop_
_geom_bond_atom_site_label_1
_geom_bond_atom_site_label_2
_geom_bond_distance
Mo1 O3 2.123(7)
Mo1 O1 2.123(6)
Mo1 O7 2.128(6)
Mo1 O5 2.133(6)
Mo1 Mo2 2.1597(12)
Mo2 O4 2.119(6)
Mo2 O6 2.121(6)
Mo2 O2 2.124(6)
Mo2 O8 2.140(6)
N1 C9 1.368(10)
N1 C10 1.373(11)
N1 C12 1.456(11)
N2 C11 1.372(11)
N2 C9 1.381(10)
N2 C24 1.434(11)
N3 C36 1.354(10)
N3 C37 1.358(11)
N3 C39 1.441(11)
N4 C36 1.364(11)
N4 C38 1.377(12)
N4 C51 1.455(11)
O1 C1 1.262(11)
O2 C1 1.249(11)
O3 C3 1.258(11)
O4 C3 1.265(12)
O5 C5 1.233(12)
O6 C5 1.251(12)
O7 C7 1.244(12)
O8 C7 1.261(11)
F1 C2 1.320(13)
F2 C2 1.330(13)
F3 C2 1.319(12)
F4 C4 1.336(12)
F5 C4 1.287(14)
F6 C4 1.321(15)
F7 C6 1.317(15)
F8 C6 1.321(13)
F9 C6 1.254(13)
F10 C8 1.329(14)
F11 C8 1.291(14)
F12 C8 1.347(14)
C1 C2 1.534(14)
C3 C4 1.523(15)
C5 C6 1.557(15)
C7 C8 1.543(15)
C10 C11 1.314(12)
C10 H10 0.9500
C11 H11 0.9500
C12 C13 1.394(13)
C12 C20 1.409(13)
C13 C17 1.391(14)
C13 C14 1.505(15)
C14 C15 1.537(15)
C14 C16 1.551(15)
C14 H14 1.0000
C15 H15A 0.9800
C15 H15B 0.9800
C15 H15C 0.9800
C16 H16A 0.9800
C16 H16B 0.9800
C16 H16C 0.9800
C17 C18 1.350(17)
C17 H17 0.9500
C18 C19 1.396(17)
C18 H18 0.9500
C19 C20 1.389(15)
C19 H19 0.9500
C20 C21 1.554(16)
C21 C23 1.461(16)
C21 C22 1.542(19)
C21 H21 1.0000
C22 H22A 0.9800
C22 H22B 0.9800
C22 H22C 0.9800
C23 H23A 0.9800
C23 H23B 0.9800
C23 H23C 0.9800
C24 C25 1.385(13)
C24 C32 1.422(13)
C25 C29 1.390(13)
C25 C26 1.504(13)
C26 C27 1.507(16)
C26 C28 1.581(15)
C26 H26 1.0000
C27 H27A 0.9800
C27 H27B 0.9800
C27 H27C 0.9800
C28 H28A 0.9800
C28 H28B 0.9800
C28 H28C 0.9800
C29 C30 1.392(15)
C29 H29 0.9500
C30 C31 1.350(15)
C30 H30 0.9500
C31 C32 1.400(13)
C31 H31 0.9500
C32 C33 1.494(15)
C33 C34 1.546(16)
C33 C35 1.554(17)
C33 H33 1.0000
C34 H34A 0.9800
C34 H34B 0.9800
C34 H34C 0.9800
C35 H35A 0.9800
C35 H35B 0.9800
C35 H35C 0.9800
C37 C38 1.338(13)
C37 H37 0.9500
C38 H38 0.9500
C39 C47 1.378(14)
C39 C40 1.394(14)
C40 C44 1.397(15)
C40 C41 1.522(16)
C41 C43 1.506(17)
C41 C42 1.542(18)
C41 H41 1.0000
C42 H42A 0.9800
C42 H42B 0.9800
C42 H42C 0.9800
C43 H43A 0.9800
C43 H43B 0.9800
C43 H43C 0.9800
C44 C45 1.384(17)
C44 H44 0.9500
C45 C46 1.390(17)
C45 H45 0.9500
C46 C47 1.411(14)
C46 H46 0.9500
C47 C48 1.498(15)
C48 C50 1.558(15)
C48 C49 1.568(19)
C48 H48 1.0000
C49 H49A 0.9800
C49 H49B 0.9800
C49 H49C 0.9800
C50 H50A 0.9800
C50 H50B 0.9800
C50 H50C 0.9800
C51 C52 1.384(12)
C51 C59 1.413(13)
C52 C56 1.385(14)
C52 C53 1.511(14)
C53 C55 1.520(14)
C53 C54 1.542(15)
C53 H53 1.0000
C54 H54A 0.9800
C54 H54B 0.9800
C54 H54C 0.9800
C55 H55A 0.9800
C55 H55B 0.9800
C55 H55C 0.9800
C56 C57 1.375(15)
C56 H56 0.9500
C57 C58 1.390(14)
C57 H57 0.9500
C58 C59 1.377(13)
C58 H58 0.9500
C59 C60 1.521(14)
C60 C61 1.524(14)
C60 C62 1.538(15)
C60 H60 1.0000
C61 H61A 0.9800
C61 H61B 0.9800
C61 H61C 0.9800
C62 H62A 0.9800
C62 H62B 0.9800
C62 H62C 0.9800
Mo3 O14 2.112(6)
Mo3 O9 2.121(6)
Mo3 O11 2.137(6)
Mo3 O16 2.148(6)
Mo3 Mo4 2.1600(12)
Mo4 O15 2.106(6)
Mo4 O13 2.129(6)
Mo4 O12 2.130(6)
Mo4 O10 2.137(6)
N5 C72 1.368(12)
N5 C71 1.378(11)
N5 C74 1.428(11)
N6 C71 1.340(11)
N6 C73 1.386(11)
N6 C86 1.475(11)
N7 C98 1.358(10)
N7 C99 1.393(12)
N7 C101 1.462(11)
N8 C100 1.377(11)
N8 C98 1.389(11)
N8 C113 1.439(11)
F13 C64 1.294(14)
F14 C64 1.317(13)
F15 C64 1.328(14)
F16 C66 1.360(11)
F17 C66 1.330(11)
F18 C66 1.345(12)
F19 C68 1.312(17)
F20 C68 1.281(17)
F21 C68 1.287(13)
F22 C70 1.316(12)
F23 C70 1.295(14)
F24 C70 1.333(14)
O9 C63 1.252(12)
O10 C63 1.230(13)
O11 C65 1.265(12)
O12 C65 1.250(11)
O13 C67 1.258(11)
O14 C67 1.268(11)
O15 C69 1.273(11)
O16 C69 1.258(11)
C63 C64 1.564(15)
C65 C66 1.529(13)
C67 C68 1.496(15)
C69 C70 1.507(14)
C72 C73 1.355(13)
C72 H72 0.9500
C73 H73 0.9500
C74 C82 1.394(14)
C74 C75 1.398(14)
C75 C79 1.400(14)
C75 C76 1.495(16)
C76 C77 1.521(16)
C76 C78 1.576(17)
C76 H76 1.0000
C77 H77A 0.9800
C77 H77B 0.9800
C77 H77C 0.9800
C78 H78A 0.9800
C78 H78B 0.9800
C78 H78C 0.9800
C79 C80 1.326(17)
C79 H79 0.9500
C80 C81 1.363(17)
C80 H80 0.9500
C81 C82 1.424(15)
C81 H81 0.9500
C82 C83 1.505(15)
C83 C85 1.501(16)
C83 C84 1.539(14)
C83 H83 1.0000
C84 H84A 0.9800
C84 H84B 0.9800
C84 H84C 0.9800
C85 H85A 0.9800
C85 H85B 0.9800
C85 H85C 0.9800
C86 C87 1.375(13)
C86 C94 1.388(13)
C87 C91 1.418(14)
C87 C88 1.538(14)
C88 C90 1.521(17)
C88 C89 1.527(15)
C88 H88 1.0000
C89 H89A 0.9800
C89 H89B 0.9800
C89 H89C 0.9800
C90 H90A 0.9800
C90 H90B 0.9800
C90 H90C 0.9800
C91 C92 1.376(15)
C91 H91 0.9500
C92 C93 1.345(14)
C92 H92 0.9500
C93 C94 1.387(13)
C93 H93 0.9500
C94 C95 1.546(13)
C95 C96 1.483(15)
C95 C97 1.543(15)
C95 H95 1.0000
C96 H96A 0.9800
C96 H96B 0.9800
C96 H96C 0.9800
C97 H97A 0.9800
C97 H97B 0.9800
C97 H97C 0.9800
C99 C100 1.331(13)
C99 H99 0.9500
C100 H100 0.9500
C101 C102 1.382(13)
C101 C109 1.391(13)
C102 C106 1.396(13)
C102 C103 1.485(14)
C103 C104 1.540(15)
C103 C105 1.561(14)
C103 H103 1.0000
C104 H10A 0.9800
C104 H10B 0.9800
C104 H10C 0.9800
C105 H10D 0.9800
C105 H10E 0.9800
C105 H10F 0.9800
C106 C107 1.360(15)
C106 H106 0.9500
C107 C108 1.381(15)
C107 H107 0.9500
C108 C109 1.385(13)
C108 H108 0.9500
C109 C110 1.530(13)
C110 C111 1.499(14)
C110 C112 1.534(13)
C110 H110 1.0000
C111 H11A 0.9800
C111 H11B 0.9800
C111 H11C 0.9800
C112 H11D 0.9800
C112 H11E 0.9800
C112 H11F 0.9800
C113 C114 1.389(13)
C113 C121 1.411(13)
C114 C118 1.406(14)
C114 C115 1.508(14)
C115 C116 1.491(19)
C115 C117 1.514(19)
C115 H115 1.0000
C116 H11G 0.9800
C116 H11H 0.9800
C116 H11I 0.9800
C117 H11J 0.9800
C117 H11K 0.9800
C117 H11L 0.9800
C118 C119 1.350(15)
C118 H118 0.9500
C119 C120 1.351(14)
C119 H119 0.9500
C120 C121 1.390(13)
C120 H120 0.9500
C121 C122 1.528(13)
C122 C123 1.520(16)
C122 C124 1.523(15)
C122 H122 1.0000
C123 H12A 0.9800
C123 H12B 0.9800
C123 H12C 0.9800
C124 H12D 0.9800
C124 H12E 0.9800
C124 H12F 0.9800
C131 C132 1.3900
C131 C136 1.3900
C131 H131 0.9500
C132 C133 1.3900
C132 C138 1.472(18)
C133 C134 1.3900
C133 H133 0.9500
C134 C135 1.3900
C134 H134 0.9500
C135 C136 1.3900
C135 H135 0.9500
C136 C137 1.323(19)
C137 H13A 0.9800
C137 H13B 0.9800
C137 H13C 0.9800
C138 H13D 0.9800
C138 H13E 0.9800
C138 H13F 0.9800
C141 C142 1.3900
C141 C146 1.3900
C141 H141 0.9500
C142 C143 1.3900
C142 C147 1.40(2)
C143 C144 1.3900
C143 H143 0.9500
C144 C145 1.3900
C144 H144 0.9500
C145 C146 1.3900
C145 H145 0.9500
C146 C148 1.30(2)
C147 H14A 0.9800
C147 H14B 0.9800
C147 H14C 0.9800
C148 H14D 0.9800
C148 H14E 0.9800
C148 H14F 0.9800
